data_7707676
loop_
_publ_author_name
'Haffner, Arthur'
'Zeman, Otto E. O.'
'Br\"auniger, Thomas'
'Johrendt, Dirk'

_publ_section_title
;
 Supertetrahedral anions in the phosphidosilicates
 Na<sub>1.25</sub>Ba<sub>0.875</sub>Si<sub>3</sub>P<sub>5</sub> and
 Na<sub>31</sub>Ba<sub>5</sub>Si<sub>52</sub>P<sub>83</sub>.
;
_journal_issue 26
_journal_name_full 'Dalton transactions (Cambridge, England : 2003)'
_journal_page_first 9123
_journal_page_last 9128
_journal_paper_doi 10.1039/d1dt01234g
_journal_volume 50
_journal_year 2021
_chemical_formula_sum 'Ba5 Na31 P83 Si52'
_chemical_formula_weight 5430.58
_space_group_crystal_system monoclinic
_space_group_IT_number 15
_space_group_name_Hall '-C 2yc'
_space_group_name_H-M_alt 'C 1 2/c 1'
_audit_creation_method SHELXL-2016/6
_audit_update_record
;
2021-04-10 deposited with the CCDC.	2021-06-11 downloaded from the CCDC.
;
_cell_angle_alpha 90
_cell_angle_beta 113.5020(10)
_cell_angle_gamma 90
_cell_formula_units_Z 4
_cell_length_a 21.2704(4)
_cell_length_b 30.6728(6)
_cell_length_c 25.3238(5)
_cell_measurement_reflns_used 9753
_cell_measurement_temperature 296(2)
_cell_measurement_theta_max 60.797
_cell_measurement_theta_min 4.927
_cell_volume 15151.3(5)
_computing_structure_refinement 'SHELXL-2016/6 (Sheldrick, 2016)'
_diffrn_ambient_temperature 296(2)
_diffrn_measured_fraction_theta_full 0.999
_diffrn_measured_fraction_theta_max 0.999
_diffrn_measurement_device_type 'Bruker D8 Quest'
_diffrn_radiation_type MoK\a
_diffrn_radiation_wavelength 0.71073
_diffrn_reflns_av_R_equivalents 0.0615
_diffrn_reflns_av_unetI/netI 0.0250
_diffrn_reflns_Laue_measured_fraction_full 0.999
_diffrn_reflns_Laue_measured_fraction_max 0.999
_diffrn_reflns_limit_h_max 30
_diffrn_reflns_limit_h_min -30
_diffrn_reflns_limit_k_max 43
_diffrn_reflns_limit_k_min -43
_diffrn_reflns_limit_l_max 36
_diffrn_reflns_limit_l_min -36
_diffrn_reflns_number 375109
_diffrn_reflns_point_group_measured_fraction_full 0.999
_diffrn_reflns_point_group_measured_fraction_max 0.999
_diffrn_reflns_theta_full 25.242
_diffrn_reflns_theta_max 30.549
_diffrn_reflns_theta_min 2.200
_exptl_absorpt_coefficient_mu 2.693
_exptl_absorpt_correction_T_max 0.4330
_exptl_absorpt_correction_T_min 0.3572
_exptl_absorpt_correction_type multi-scan
_exptl_crystal_colour black
_exptl_crystal_density_diffrn 2.381
_exptl_crystal_description plate
_exptl_crystal_F_000 10376
_exptl_crystal_size_max 0.111
_exptl_crystal_size_mid 0.091
_exptl_crystal_size_min 0.069
_refine_diff_density_max 3.025
_refine_diff_density_min -3.545
_refine_diff_density_rms 0.152
_refine_ls_extinction_method none
_refine_ls_goodness_of_fit_ref 1.053
_refine_ls_hydrogen_treatment undef
_refine_ls_matrix_type full
_refine_ls_number_parameters 807
_refine_ls_number_reflns 23197
_refine_ls_number_restraints 1
_refine_ls_restrained_S_all 1.053
_refine_ls_R_factor_all 0.0602
_refine_ls_R_factor_gt 0.0455
_refine_ls_shift/su_max 0.001
_refine_ls_shift/su_mean 0.000
_refine_ls_structure_factor_coef Fsqd
_refine_ls_weighting_details 'w=1/[\s^2^(Fo^2^)+(0.0363P)^2^+170.4954P] where P=(Fo^2^+2Fc^2^)/3'
_refine_ls_weighting_scheme calc
_refine_ls_wR_factor_gt 0.1017
_refine_ls_wR_factor_ref 0.1090
_reflns_Friedel_coverage 0.000
_reflns_number_gt 19026
_reflns_number_total 23197
_reflns_threshold_expression 'I > 2\s(I)'
_cod_data_source_file d1dt01234g2.cif
_cod_data_source_block shelx_CCDC1
_cod_depositor_comments 'Adding full bibliography for 7707675--7707676.cif.'
_cod_original_sg_symbol_H-M 'C 2/c'
_cod_database_code 7707676
_shelx_shelxl_version_number 2016/6
_shelx_space_group_comment
;
The symmetry employed for this shelxl refinement is uniquely defined
by the following loop, which should always be used as a source of
symmetry information in preference to the above space-group names.
They are only intended as comments.
;
_shelx_estimated_absorpt_t_min 0.754
_shelx_estimated_absorpt_t_max 0.836

loop_
_space_group_symop_operation_xyz
'x, y, z'
'-x, y, -z+1/2'
'x+1/2, y+1/2, z'
'-x+1/2, y+1/2, -z+1/2'
'-x, -y, -z'
'x, -y, z-1/2'
'-x+1/2, -y+1/2, -z'
'x+1/2, -y+1/2, z-1/2'

loop_
_atom_site_label
_atom_site_type_symbol
_atom_site_fract_x
_atom_site_fract_y
_atom_site_fract_z
_atom_site_U_iso_or_equiv
_atom_site_adp_type
_atom_site_occupancy
_atom_site_site_symmetry_order
_atom_site_calc_flag
_atom_site_refinement_flags_posn
_atom_site_refinement_flags_adp
_atom_site_refinement_flags_occupancy
_atom_site_disorder_assembly
_atom_site_disorder_group
Ba1 Ba 0.03838(3) 0.28816(2) 0.44990(3) 0.03319(13) Uani 0.5 1 d . . P . .
Ba2 Ba 0.42512(2) 0.12558(2) 0.29605(2) 0.02363(6) Uani 1 1 d . . . . .
Ba3 Ba 0.43398(2) 0.00233(2) 0.06545(2) 0.03283(7) Uani 1 1 d . . . . .
Na1 Na 0.00223(14) 0.10926(17) 0.49733(14) 0.1048(16) Uani 1 1 d . . . . .
Na2 Na 0.00686(11) 0.16477(9) 0.36852(12) 0.0533(6) Uani 1 1 d . . . . .
Na3 Na 0.0430(3) 0.30328(17) 0.4023(4) 0.083(2) Uani 0.5 1 d . . P . .
Na4 Na 0.0624(7) 0.3881(3) 0.2299(5) 0.135(5) Uani 0.5 1 d . . P . .
Na5 Na 0.0636(3) 0.4140(3) 0.2057(4) 0.082(2) Uani 0.5 1 d . . P . .
Na6 Na 0.0721(4) 0.2081(2) 0.5718(3) 0.0715(18) Uani 0.5 1 d . . P . .
Na7 Na 0.0875(2) 0.44421(11) 0.11510(16) 0.0598(13) Uani 0.743(8) 1 d . . P . .
Na8 Na 0.24210(12) 0.39581(6) 0.19832(9) 0.0392(5) Uani 1 1 d . . . . .
Na9 Na 0.24662(16) 0.33869(11) 0.32971(16) 0.0814(11) Uani 1 1 d . . . . .
Na10 Na 0.2477(2) 0.44216(9) 0.04221(14) 0.0820(10) Uani 1 1 d . . . . .
Na11 Na 0.2523(3) 0.2774(2) 0.4488(4) 0.225(5) Uani 1 1 d . . . . .
Na12 Na 0.25708(15) 0.30915(7) 0.00968(9) 0.0502(6) Uani 1 1 d . . . . .
Na13 Na 0.3839(2) 0.39190(13) 0.1225(2) 0.110(2) Uani 0.892(10) 1 d . . P . .
Na14 Na 0.40704(13) 0.14171(8) 0.07478(9) 0.0459(5) Uani 1 1 d . . . . .
Na15 Na 0.41501(15) 0.34166(8) 0.29286(11) 0.0545(6) Uani 1 1 d . . . . .
Na16 Na 0.43369(13) 0.25448(7) 0.09847(8) 0.0443(5) Uani 1 1 d . . . . .
Na17 Na 0.4914(2) 0.4690(2) 0.1078(2) 0.130(3) Uani 0.878(10) 1 d . . P . .
Na18 Na 0.000000 0.0063(2) 0.250000 0.096(2) Uani 0.972(15) 2 d S T P . .
Na19 Na 0.000000 0.23869(13) 0.250000 0.0637(11) Uani 1 2 d S T P . .
Si1 Si 0.12797(5) 0.35015(3) 0.06876(4) 0.01613(19) Uani 1 1 d . . . . .
Si2 Si 0.14325(6) 0.23599(3) 0.06283(4) 0.01532(19) Uani 1 1 d . . . . .
Si3 Si 0.14759(5) 0.29167(3) 0.19249(4) 0.01338(17) Uani 1 1 d . . . . .
Si4 Si 0.15704(5) 0.12513(3) 0.05375(4) 0.01428(18) Uani 1 1 d . . . . .
Si5 Si 0.16056(5) 0.01184(3) 0.04449(4) 0.01362(18) Uani 1 1 d . . . . .
Si6 Si 0.16119(5) 0.06083(3) 0.17363(4) 0.01297(17) Uani 1 1 d . . . . .
Si7 Si 0.16278(5) 0.10598(3) 0.54268(4) 0.01372(18) Uani 1 1 d . . . . .
Si8 Si 0.16296(5) 0.17611(3) 0.18630(4) 0.01279(17) Uani 1 1 d . . . . .
Si9 Si 0.16315(5) 0.04632(3) 0.41873(4) 0.01474(18) Uani 1 1 d . . . . .
Si10 Si 0.16454(5) 0.22990(3) 0.31329(4) 0.01346(18) Uani 1 1 d . . . . .
Si11 Si 0.16732(5) 0.11122(3) 0.30336(4) 0.01368(18) Uani 1 1 d . . . . .
Si12 Si 0.16750(5) 0.16597(3) 0.42771(4) 0.01435(18) Uani 1 1 d . . . . .
Si13 Si 0.18625(5) 0.45145(3) 0.36336(4) 0.01375(18) Uani 1 1 d . . . . .
Si14 Si 0.29282(5) 0.30290(3) 0.15019(4) 0.01311(17) Uani 1 1 d . . . . .
Si15 Si 0.30819(5) 0.18534(3) 0.15002(4) 0.01325(17) Uani 1 1 d . . . . .
Si16 Si 0.31110(5) 0.06675(3) 0.14294(4) 0.01319(17) Uani 1 1 d . . . . .
Si17 Si 0.31122(5) 0.00422(3) 0.26096(4) 0.01410(18) Uani 1 1 d . . . . .
Si18 Si 0.31121(5) 0.23848(3) 0.27591(4) 0.01215(17) Uani 1 1 d . . . . .
Si19 Si 0.31647(5) 0.05175(3) 0.39075(4) 0.01445(18) Uani 1 1 d . . . . .
Si20 Si 0.32087(5) 0.10468(3) 0.51419(4) 0.01544(18) Uani 1 1 d . . . . .
Si21 Si 0.32141(5) 0.16746(3) 0.39691(4) 0.01361(18) Uani 1 1 d . . . . .
Si22 Si 0.33889(5) 0.49532(3) 0.20764(4) 0.01324(17) Uani 1 1 d . . . . .
Si23 Si 0.34165(5) 0.44621(3) 0.33394(4) 0.01315(17) Uani 1 1 d . . . . .
Si24 Si 0.44033(5) 0.24940(3) 0.23187(4) 0.01304(17) Uani 1 1 d . . . . .
Si25 Si 0.44218(5) 0.00773(3) 0.22698(4) 0.01398(18) Uani 1 1 d . . . . .
Si26 Si 0.53629(6) 0.10431(4) 0.01670(5) 0.0208(2) Uani 1 1 d . . . . .
P1 P 0.06627(6) 0.39356(4) 0.44006(5) 0.0225(2) Uani 1 1 d . . . . .
P2 P 0.07249(6) 0.54290(4) 0.06602(5) 0.0279(2) Uani 1 1 d . . . . .
P3 P 0.07437(5) 0.44766(3) 0.32417(4) 0.01828(18) Uani 1 1 d . . . . .
P4 P 0.07790(5) 0.40785(3) 0.01360(5) 0.01930(19) Uani 1 1 d . . . . .
P5 P 0.09242(5) 0.29268(3) 0.00918(4) 0.01777(18) Uani 1 1 d . . . . .
P6 P 0.09491(5) 0.34891(3) 0.14242(4) 0.01832(18) Uani 1 1 d . . . . .
P7 P 0.10536(5) 0.23290(3) 0.13459(4) 0.01500(17) Uani 1 1 d . . . . .
P8 P 0.10650(6) 0.18167(3) 0.00068(4) 0.0220(2) Uani 1 1 d . . . . .
P9 P 0.11451(5) 0.00588(3) 0.11124(4) 0.01454(17) Uani 1 1 d . . . . .
P10 P 0.11484(5) 0.12101(3) 0.12364(4) 0.01305(16) Uani 1 1 d . . . . .
P11 P 0.11639(5) 0.04637(3) 0.48593(4) 0.01397(16) Uani 1 1 d . . . . .
P12 P 0.11657(5) 0.05668(3) 0.24087(4) 0.01412(16) Uani 1 1 d . . . . .
P13 P 0.11874(5) 0.17174(3) 0.25340(4) 0.01327(16) Uani 1 1 d . . . . .
P14 P 0.11905(5) 0.29095(3) 0.26748(4) 0.01677(18) Uani 1 1 d . . . . .
P15 P 0.12014(5) 0.10811(3) 0.36871(4) 0.01485(17) Uani 1 1 d . . . . .
P16 P 0.12105(5) 0.11210(3) 0.61046(4) 0.01588(17) Uani 1 1 d . . . . .
P17 P 0.12370(5) 0.16694(3) 0.49356(4) 0.01713(18) Uani 1 1 d . . . . .
P18 P 0.12431(5) 0.22756(3) 0.38152(4) 0.01681(18) Uani 1 1 d . . . . .
P19 P 0.22142(5) 0.39077(3) 0.41677(4) 0.01363(16) Uani 1 1 d . . . . .
P20 P 0.22370(5) 0.49260(3) 0.16714(4) 0.01396(16) Uani 1 1 d . . . . .
P21 P 0.22584(5) 0.44311(3) 0.29334(4) 0.01382(16) Uani 1 1 d . . . . .
P22 P 0.24177(5) 0.36008(3) 0.09607(4) 0.01576(17) Uani 1 1 d . . . . .
P23 P 0.25854(5) 0.24264(3) 0.09306(4) 0.01516(17) Uani 1 1 d . . . . .
P24 P 0.26254(5) 0.29965(3) 0.22710(4) 0.01323(16) Uani 1 1 d . . . . .
P25 P 0.27277(5) 0.12761(3) 0.08910(4) 0.01386(16) Uani 1 1 d . . . . .
P26 P 0.27463(5) 0.06746(3) 0.21473(4) 0.01354(16) Uani 1 1 d . . . . .
P27 P 0.27620(5) 0.01137(3) 0.07962(4) 0.01393(16) Uani 1 1 d . . . . .
P28 P 0.27732(5) 0.17644(3) 0.22442(4) 0.01287(16) Uani 1 1 d . . . . .
P29 P 0.27839(5) 0.04335(3) 0.46111(4) 0.01609(17) Uani 1 1 d . . . . .
P30 P 0.28076(5) 0.23274(3) 0.35208(4) 0.01360(16) Uani 1 1 d . . . . .
P31 P 0.28253(5) 0.11168(3) 0.33466(4) 0.01478(17) Uani 1 1 d . . . . .
P32 P 0.28390(5) 0.16936(3) 0.46901(4) 0.01530(17) Uani 1 1 d . . . . .
P33 P 0.37585(6) 0.48831(3) 0.13755(4) 0.01998(19) Uani 1 1 d . . . . .
P34 P 0.37902(5) 0.42929(3) 0.00814(4) 0.01809(18) Uani 1 1 d . . . . .
P35 P 0.38405(5) 0.43940(3) 0.26701(4) 0.01661(18) Uani 1 1 d . . . . .
P36 P 0.40505(5) 0.31098(3) 0.18038(4) 0.01743(18) Uani 1 1 d . . . . .
P37 P 0.42026(5) 0.18631(3) 0.18168(4) 0.01638(17) Uani 1 1 d . . . . .
P38 P 0.42198(5) 0.01163(4) 0.30508(4) 0.0211(2) Uani 1 1 d . . . . .
P39 P 0.42275(5) 0.24213(3) 0.31297(4) 0.01698(18) Uani 1 1 d . . . . .
P40 P 0.42381(5) 0.06940(3) 0.17732(4) 0.01710(18) Uani 1 1 d . . . . .
P41 P 0.56460(5) 0.16504(4) 0.07307(4) 0.0209(2) Uani 1 1 d . . . . .
P42 P 0.01904(15) 0.28372(9) 0.51020(13) 0.0397(6) Uani 0.5 1 d . . P . .

loop_
_atom_site_aniso_label
_atom_site_aniso_U_11
_atom_site_aniso_U_22
_atom_site_aniso_U_33
_atom_site_aniso_U_23
_atom_site_aniso_U_13
_atom_site_aniso_U_12
Ba1 0.0237(3) 0.0350(3) 0.0402(3) -0.0194(2) 0.0120(2) -0.0034(2)
Ba2 0.02674(12) 0.02313(11) 0.02034(11) -0.00194(9) 0.00866(9) 0.00406(9)
Ba3 0.04358(16) 0.03085(14) 0.02699(13) 0.00248(10) 0.01716(12) -0.01025(12)
Na1 0.0256(13) 0.215(5) 0.0616(19) 0.040(2) 0.0052(12) -0.0109(19)
Na2 0.0267(11) 0.0564(15) 0.0757(18) 0.0158(13) 0.0191(11) 0.0037(10)
Na3 0.044(3) 0.033(3) 0.143(6) -0.037(3) 0.008(3) 0.013(2)
Na4 0.253(14) 0.088(6) 0.120(8) -0.025(6) 0.134(9) 0.029(8)
Na5 0.053(3) 0.074(5) 0.125(7) -0.057(5) 0.040(4) 0.001(3)
Na6 0.103(5) 0.074(4) 0.062(3) 0.015(3) 0.059(4) 0.035(4)
Na7 0.068(3) 0.045(2) 0.056(2) -0.0191(16) 0.0137(18) 0.0057(17)
Na8 0.0652(14) 0.0238(9) 0.0351(10) -0.0108(8) 0.0268(10) -0.0058(9)
Na9 0.0657(18) 0.085(2) 0.109(3) -0.074(2) 0.0513(18) -0.0390(16)
Na10 0.135(3) 0.0385(14) 0.076(2) 0.0078(14) 0.047(2) -0.0253(17)
Na11 0.106(4) 0.241(7) 0.362(10) -0.255(8) 0.129(5) -0.090(4)
Na12 0.109(2) 0.0258(10) 0.0343(11) 0.0027(8) 0.0480(13) 0.0058(11)
Na13 0.067(3) 0.062(2) 0.181(5) 0.066(3) 0.029(3) 0.0077(18)
Na14 0.0687(16) 0.0470(13) 0.0329(11) 0.0021(9) 0.0319(11) 0.0095(11)
Na15 0.0839(19) 0.0336(11) 0.0441(13) -0.0131(10) 0.0237(13) 0.0032(12)
Na16 0.0727(16) 0.0352(11) 0.0205(9) -0.0003(8) 0.0138(10) 0.0047(10)
Na17 0.046(2) 0.237(7) 0.111(4) -0.058(4) 0.037(2) -0.031(3)
Na18 0.037(2) 0.155(6) 0.084(4) 0.000 0.011(2) 0.000
Na19 0.0260(16) 0.056(2) 0.105(3) 0.000 0.0208(19) 0.000
Si1 0.0167(5) 0.0145(4) 0.0148(4) 0.0043(3) 0.0037(4) 0.0006(4)
Si2 0.0228(5) 0.0103(4) 0.0115(4) 0.0012(3) 0.0053(4) 0.0012(4)
Si3 0.0159(4) 0.0115(4) 0.0137(4) 0.0013(3) 0.0070(4) 0.0010(3)
Si4 0.0203(5) 0.0105(4) 0.0123(4) 0.0003(3) 0.0068(4) -0.0001(3)
Si5 0.0176(5) 0.0116(4) 0.0117(4) -0.0004(3) 0.0059(4) 0.0008(3)
Si6 0.0168(4) 0.0118(4) 0.0110(4) -0.0002(3) 0.0064(4) 0.0002(3)
Si7 0.0173(5) 0.0138(4) 0.0112(4) 0.0008(3) 0.0068(4) -0.0010(3)
Si8 0.0163(4) 0.0113(4) 0.0117(4) 0.0000(3) 0.0065(4) -0.0006(3)
Si9 0.0215(5) 0.0127(4) 0.0116(4) -0.0008(3) 0.0083(4) -0.0023(4)
Si10 0.0168(4) 0.0127(4) 0.0131(4) 0.0004(3) 0.0083(4) -0.0001(3)
Si11 0.0194(5) 0.0116(4) 0.0109(4) 0.0002(3) 0.0068(4) 0.0000(3)
Si12 0.0192(5) 0.0133(4) 0.0123(4) 0.0007(3) 0.0082(4) -0.0007(4)
Si13 0.0170(4) 0.0130(4) 0.0121(4) 0.0006(3) 0.0067(4) 0.0002(3)
Si14 0.0161(4) 0.0108(4) 0.0129(4) 0.0012(3) 0.0063(4) 0.0015(3)
Si15 0.0178(5) 0.0107(4) 0.0134(4) -0.0006(3) 0.0084(4) -0.0008(3)
Si16 0.0170(4) 0.0115(4) 0.0117(4) 0.0005(3) 0.0065(4) 0.0002(3)
Si17 0.0155(4) 0.0132(4) 0.0131(4) -0.0001(3) 0.0051(4) -0.0006(3)
Si18 0.0143(4) 0.0119(4) 0.0117(4) 0.0001(3) 0.0067(3) -0.0003(3)
Si19 0.0183(5) 0.0128(4) 0.0120(4) -0.0019(3) 0.0058(4) -0.0019(3)
Si20 0.0184(5) 0.0168(4) 0.0130(4) 0.0005(3) 0.0082(4) -0.0008(4)
Si21 0.0158(4) 0.0130(4) 0.0124(4) 0.0008(3) 0.0061(4) -0.0005(3)
Si22 0.0174(4) 0.0121(4) 0.0109(4) 0.0009(3) 0.0063(4) 0.0012(3)
Si23 0.0166(4) 0.0121(4) 0.0114(4) 0.0011(3) 0.0063(4) 0.0010(3)
Si24 0.0147(4) 0.0114(4) 0.0151(4) 0.0003(3) 0.0082(4) 0.0004(3)
Si25 0.0163(4) 0.0131(4) 0.0115(4) 0.0006(3) 0.0044(4) -0.0002(3)
Si26 0.0170(5) 0.0225(5) 0.0209(5) 0.0072(4) 0.0055(4) 0.0035(4)
P1 0.0206(5) 0.0272(5) 0.0191(5) -0.0008(4) 0.0072(4) -0.0039(4)
P2 0.0181(5) 0.0269(5) 0.0313(6) 0.0105(4) 0.0019(4) 0.0008(4)
P3 0.0168(4) 0.0168(4) 0.0196(4) 0.0011(3) 0.0056(4) 0.0002(3)
P4 0.0162(4) 0.0161(4) 0.0239(5) 0.0091(4) 0.0061(4) 0.0030(3)
P5 0.0233(5) 0.0156(4) 0.0120(4) 0.0015(3) 0.0046(4) 0.0019(4)
P6 0.0222(5) 0.0156(4) 0.0186(4) 0.0041(3) 0.0096(4) 0.0060(4)
P7 0.0189(4) 0.0123(4) 0.0130(4) 0.0011(3) 0.0055(3) -0.0008(3)
P8 0.0379(6) 0.0111(4) 0.0122(4) 0.0004(3) 0.0050(4) 0.0008(4)
P9 0.0193(4) 0.0124(4) 0.0125(4) -0.0003(3) 0.0070(3) 0.0004(3)
P10 0.0167(4) 0.0111(4) 0.0111(4) 0.0003(3) 0.0052(3) 0.0004(3)
P11 0.0180(4) 0.0129(4) 0.0115(4) 0.0008(3) 0.0064(3) -0.0009(3)
P12 0.0186(4) 0.0128(4) 0.0123(4) -0.0006(3) 0.0076(3) -0.0004(3)
P13 0.0171(4) 0.0118(4) 0.0120(4) 0.0003(3) 0.0069(3) 0.0001(3)
P14 0.0218(5) 0.0145(4) 0.0170(4) 0.0014(3) 0.0109(4) 0.0027(3)
P15 0.0195(4) 0.0140(4) 0.0127(4) 0.0001(3) 0.0081(3) -0.0005(3)
P16 0.0219(5) 0.0145(4) 0.0129(4) 0.0029(3) 0.0088(4) 0.0043(3)
P17 0.0230(5) 0.0169(4) 0.0146(4) 0.0028(3) 0.0108(4) 0.0017(4)
P18 0.0237(5) 0.0144(4) 0.0170(4) 0.0019(3) 0.0131(4) 0.0020(3)
P19 0.0171(4) 0.0130(4) 0.0115(4) -0.0002(3) 0.0065(3) -0.0007(3)
P20 0.0178(4) 0.0117(4) 0.0121(4) 0.0010(3) 0.0056(3) 0.0009(3)
P21 0.0170(4) 0.0130(4) 0.0121(4) 0.0002(3) 0.0064(3) 0.0007(3)
P22 0.0184(4) 0.0122(4) 0.0181(4) 0.0040(3) 0.0087(4) 0.0026(3)
P23 0.0230(5) 0.0112(4) 0.0134(4) 0.0003(3) 0.0095(4) -0.0005(3)
P24 0.0160(4) 0.0112(4) 0.0135(4) 0.0005(3) 0.0070(3) 0.0005(3)
P25 0.0195(4) 0.0110(4) 0.0123(4) 0.0002(3) 0.0076(3) 0.0000(3)
P26 0.0172(4) 0.0125(4) 0.0119(4) -0.0005(3) 0.0068(3) -0.0001(3)
P27 0.0183(4) 0.0120(4) 0.0124(4) -0.0006(3) 0.0071(3) 0.0001(3)
P28 0.0158(4) 0.0114(4) 0.0125(4) 0.0001(3) 0.0069(3) -0.0002(3)
P29 0.0222(5) 0.0150(4) 0.0120(4) 0.0003(3) 0.0077(4) -0.0002(3)
P30 0.0169(4) 0.0132(4) 0.0128(4) 0.0004(3) 0.0082(3) -0.0001(3)
P31 0.0203(4) 0.0130(4) 0.0122(4) -0.0002(3) 0.0077(3) -0.0004(3)
P32 0.0198(4) 0.0146(4) 0.0133(4) -0.0004(3) 0.0086(3) -0.0016(3)
P33 0.0310(5) 0.0171(4) 0.0174(4) 0.0053(3) 0.0156(4) 0.0086(4)
P34 0.0265(5) 0.0118(4) 0.0126(4) -0.0004(3) 0.0044(4) 0.0013(3)
P35 0.0227(5) 0.0143(4) 0.0160(4) 0.0035(3) 0.0109(4) 0.0047(3)
P36 0.0187(4) 0.0133(4) 0.0221(5) 0.0038(3) 0.0101(4) 0.0010(3)
P37 0.0177(4) 0.0134(4) 0.0202(4) -0.0028(3) 0.0098(4) -0.0001(3)
P38 0.0174(4) 0.0298(5) 0.0156(4) 0.0018(4) 0.0062(4) -0.0011(4)
P39 0.0145(4) 0.0234(5) 0.0142(4) 0.0022(3) 0.0069(3) 0.0002(3)
P40 0.0169(4) 0.0152(4) 0.0183(4) 0.0026(3) 0.0061(4) -0.0004(3)
P41 0.0192(5) 0.0285(5) 0.0153(4) 0.0008(4) 0.0071(4) 0.0080(4)
P42 0.0367(14) 0.0346(13) 0.0413(15) -0.0076(11) 0.0087(12) 0.0005(11)

loop_
_atom_type_symbol
_atom_type_description
_atom_type_scat_dispersion_real
_atom_type_scat_dispersion_imag
_atom_type_scat_source
P P 0.1023 0.0942 'International Tables Vol C Tables 4.2.6.8 and 6.1.1.4'
Ba Ba -0.3244 2.2819 'International Tables Vol C Tables 4.2.6.8 and 6.1.1.4'
Si Si 0.0817 0.0704 'International Tables Vol C Tables 4.2.6.8 and 6.1.1.4'
Na Na 0.0362 0.0249 'International Tables Vol C Tables 4.2.6.8 and 6.1.1.4'

loop_
_geom_angle_atom_site_label_1
_geom_angle_atom_site_label_2
_geom_angle_atom_site_label_3
_geom_angle
_geom_angle_site_symmetry_1
_geom_angle_site_symmetry_3
_geom_angle_publ_flag
Na3 Ba1 P42 162.1(2) . . ?
Na3 Ba1 P41 131.6(2) . 8_456 ?
P42 Ba1 P41 37.54(10) . 8_456 ?
Na3 Ba1 P1 60.8(2) . . ?
P42 Ba1 P1 104.75(10) . . ?
P41 Ba1 P1 71.11(3) 8_456 . ?
Na3 Ba1 P5 129.7(2) . 2 ?
P42 Ba1 P5 37.96(10) . 2 ?
P41 Ba1 P5 62.10(3) 8_456 2 ?
P1 Ba1 P5 100.32(3) . 2 ?
Na3 Ba1 P7 88.6(2) . 2 ?
P42 Ba1 P7 92.60(10) . 2 ?
P41 Ba1 P7 125.91(3) 8_456 2 ?
P1 Ba1 P7 125.55(3) . 2 ?
P5 Ba1 P7 64.19(2) 2 2 ?
Na3 Ba1 P6 62.0(2) . 2 ?
P42 Ba1 P6 102.78(10) . 2 ?
P41 Ba1 P6 101.09(3) 8_456 2 ?
P1 Ba1 P6 62.70(3) . 2 ?
P5 Ba1 P6 67.85(3) 2 2 ?
P7 Ba1 P6 63.22(2) 2 2 ?
Na3 Ba1 P18 59.8(2) . . ?
P42 Ba1 P18 138.10(10) . . ?
P41 Ba1 P18 141.09(3) 8_456 . ?
P1 Ba1 P18 109.60(3) . . ?
P5 Ba1 P18 146.93(3) 2 . ?
P7 Ba1 P18 86.56(3) 2 . ?
P6 Ba1 P18 113.84(3) 2 . ?
Na3 Ba1 Si26 97.0(2) . 8_456 ?
P42 Ba1 Si26 67.63(10) . 8_456 ?
P41 Ba1 Si26 37.36(3) 8_456 8_456 ?
P1 Ba1 Si26 37.18(3) . 8_456 ?
P5 Ba1 Si26 70.05(3) 2 8_456 ?
P7 Ba1 Si26 123.89(3) 2 8_456 ?
P6 Ba1 Si26 70.75(3) 2 8_456 ?
P18 Ba1 Si26 142.94(3) . 8_456 ?
Na3 Ba1 P32 87.3(2) . 7_556 ?
P42 Ba1 P32 94.95(10) . 7_556 ?
P41 Ba1 P32 64.76(2) 8_456 7_556 ?
P1 Ba1 P32 61.95(3) . 7_556 ?
P5 Ba1 P32 126.86(3) 2 7_556 ?
P7 Ba1 P32 167.36(3) 2 7_556 ?
P6 Ba1 P32 124.47(3) 2 7_556 ?
P18 Ba1 P32 81.05(3) . 7_556 ?
Si26 Ba1 P32 68.53(2) 8_456 7_556 ?
Na3 Ba1 Na6 155.1(2) . . ?
P42 Ba1 Na6 42.82(12) . . ?
P41 Ba1 Na6 66.56(10) 8_456 . ?
P1 Ba1 Na6 135.51(11) . . ?
P5 Ba1 Na6 71.57(9) 2 . ?
P7 Ba1 Na6 91.16(12) 2 . ?
P6 Ba1 Na6 138.38(10) 2 . ?
P18 Ba1 Na6 95.29(8) . . ?
Si26 Ba1 Na6 103.75(9) 8_456 . ?
P32 Ba1 Na6 87.54(12) 7_556 . ?
Na3 Ba1 Na2 85.7(2) . . ?
P42 Ba1 Na2 108.10(10) . . ?
P41 Ba1 Na2 142.17(5) 8_456 . ?
P1 Ba1 Na2 146.50(5) . . ?
P5 Ba1 Na2 101.45(4) 2 . ?
P7 Ba1 Na2 47.19(3) 2 . ?
P6 Ba1 Na2 103.13(4) 2 . ?
P18 Ba1 Na2 45.48(4) . . ?
Si26 Ba1 Na2 170.79(4) 8_456 . ?
P32 Ba1 Na2 120.50(4) 7_556 . ?
Na6 Ba1 Na2 76.02(10) . . ?
P28 Ba2 P37 65.08(2) . . ?
P28 Ba2 P41 92.49(2) . 2_655 ?
P37 Ba2 P41 126.34(2) . 2_655 ?
P28 Ba2 P40 94.67(2) . . ?
P37 Ba2 P40 63.03(2) . . ?
P41 Ba2 P40 170.22(3) 2_655 . ?
P28 Ba2 P40 160.13(2) . 2_655 ?
P37 Ba2 P40 98.54(2) . 2_655 ?
P41 Ba2 P40 106.77(3) 2_655 2_655 ?
P40 Ba2 P40 66.84(3) . 2_655 ?
P28 Ba2 P38 117.71(2) . . ?
P37 Ba2 P38 127.25(2) . . ?
P41 Ba2 P38 106.41(3) 2_655 . ?
P40 Ba2 P38 64.27(2) . . ?
P40 Ba2 P38 62.10(2) 2_655 . ?
P28 Ba2 P26 58.50(2) . . ?
P37 Ba2 P26 93.86(2) . . ?
P41 Ba2 P26 115.70(2) 2_655 . ?
P40 Ba2 P26 63.18(2) . . ?
P40 Ba2 P26 114.70(2) 2_655 . ?
P38 Ba2 P26 59.80(2) . . ?
P28 Ba2 P31 58.86(2) . . ?
P37 Ba2 P31 123.88(2) . . ?
P41 Ba2 P31 60.90(2) 2_655 . ?
P40 Ba2 P31 117.81(2) . . ?
P40 Ba2 P31 135.35(2) 2_655 . ?
P38 Ba2 P31 79.77(2) . . ?
P26 Ba2 P31 54.94(2) . . ?
P28 Ba2 P39 62.90(2) . . ?
P37 Ba2 P39 64.02(2) . . ?
P41 Ba2 P39 62.39(2) 2_655 . ?
P40 Ba2 P39 127.05(2) . . ?
P40 Ba2 P39 121.71(2) 2_655 . ?
P38 Ba2 P39 168.54(2) . . ?
P26 Ba2 P39 121.27(2) . . ?
P31 Ba2 P39 91.85(2) . . ?
P28 Ba2 P37 116.47(2) . 2_655 ?
P37 Ba2 P37 64.50(3) . 2_655 ?
P41 Ba2 P37 87.95(2) 2_655 2_655 ?
P40 Ba2 P37 94.80(2) . 2_655 ?
P40 Ba2 P37 60.78(2) 2_655 2_655 ?
P38 Ba2 P37 122.84(2) . 2_655 ?
P26 Ba2 P37 155.25(2) . 2_655 ?
P31 Ba2 P37 146.91(2) . 2_655 ?
P39 Ba2 P37 61.72(2) . 2_655 ?
P28 Ba2 Na14 140.30(4) . 2_655 ?
P37 Ba2 Na14 111.13(4) . 2_655 ?
P41 Ba2 Na14 56.54(4) 2_655 2_655 ?
P40 Ba2 Na14 119.59(4) . 2_655 ?
P40 Ba2 Na14 54.29(4) 2_655 2_655 ?
P38 Ba2 Na14 96.30(4) . 2_655 ?
P26 Ba2 Na14 153.37(4) . 2_655 ?
P31 Ba2 Na14 112.98(4) . 2_655 ?
P39 Ba2 Na14 79.68(4) . 2_655 ?
P37 Ba2 Na14 46.73(4) 2_655 2_655 ?
P28 Ba2 Ba2 114.530(17) . 2_655 ?
P37 Ba2 Ba2 50.747(17) . 2_655 ?
P41 Ba2 Ba2 133.584(19) 2_655 2_655 ?
P40 Ba2 Ba2 48.039(17) . 2_655 ?
P40 Ba2 Ba2 47.828(17) 2_655 2_655 ?
P38 Ba2 Ba2 93.874(17) . 2_655 ?
P26 Ba2 Ba2 110.626(16) . 2_655 ?
P31 Ba2 Ba2 165.518(17) . 2_655 ?
P39 Ba2 Ba2 96.014(15) . 2_655 ?
P37 Ba2 Ba2 46.797(16) 2_655 2_655 ?
Na14 Ba2 Ba2 80.48(3) 2_655 2_655 ?
P2 Ba3 P3 123.46(3) 3_545 4_545 ?
P2 Ba3 P1 112.06(3) 3_545 4_545 ?
P3 Ba3 P1 62.05(3) 4_545 4_545 ?
P2 Ba3 P4 62.13(3) 3_545 7 ?
P3 Ba3 P4 154.06(3) 4_545 7 ?
P1 Ba3 P4 142.85(3) 4_545 7 ?
P2 Ba3 Na7 57.84(7) 3_545 3_545 ?
P3 Ba3 Na7 78.17(7) 4_545 3_545 ?
P1 Ba3 Na7 59.31(6) 4_545 3_545 ?
P4 Ba3 Na7 118.17(7) 7 3_545 ?
P2 Ba3 P38 60.11(3) 3_545 2_655 ?
P3 Ba3 P38 64.72(3) 4_545 2_655 ?
P1 Ba3 P38 96.14(3) 4_545 2_655 ?
P4 Ba3 P38 108.79(3) 7 2_655 ?
Na7 Ba3 P38 50.08(6) 3_545 2_655 ?
P2 Ba3 P27 152.01(3) 3_545 . ?
P3 Ba3 P27 65.28(2) 4_545 . ?
P1 Ba3 P27 95.57(2) 4_545 . ?
P4 Ba3 P27 98.51(2) 7 . ?
Na7 Ba3 P27 142.79(7) 3_545 . ?
P38 Ba3 P27 114.34(2) 2_655 . ?
P2 Ba3 P2 81.23(3) 3_545 7 ?
P3 Ba3 P2 126.50(3) 4_545 7 ?
P1 Ba3 P2 64.70(3) 4_545 7 ?
P4 Ba3 P2 78.24(3) 7 7 ?
Na7 Ba3 P2 79.59(6) 3_545 7 ?
P38 Ba3 P2 127.02(3) 2_655 7 ?
P27 Ba3 P2 116.28(2) . 7 ?
P2 Ba3 P40 96.86(3) 3_545 . ?
P3 Ba3 P40 65.41(2) 4_545 . ?
P1 Ba3 P40 127.45(3) 4_545 . ?
P4 Ba3 P40 89.22(3) 7 . ?
Na7 Ba3 P40 110.63(6) 3_545 . ?
P38 Ba3 P40 61.13(2) 2_655 . ?
P27 Ba3 P40 60.88(2) . . ?
P2 Ba3 P40 166.73(3) 7 . ?
P2 Ba3 P29 137.10(3) 3_545 6 ?
P3 Ba3 P29 94.54(2) 4_545 6 ?
P1 Ba3 P29 66.06(2) 4_545 6 ?
P4 Ba3 P29 93.05(2) 7 6 ?
Na7 Ba3 P29 121.41(6) 3_545 6 ?
P38 Ba3 P29 158.02(3) 2_655 6 ?
P27 Ba3 P29 58.05(2) . 6 ?
P2 Ba3 P29 58.64(2) 7 6 ?
P40 Ba3 P29 118.53(2) . 6 ?
P2 Ba3 Na10 117.63(5) 3_545 7 ?
P3 Ba3 Na10 114.57(5) 4_545 7 ?
P1 Ba3 Na10 113.65(4) 4_545 7 ?
P4 Ba3 Na10 55.69(4) 7 7 ?
Na7 Ba3 Na10 161.77(8) 3_545 7 ?
P38 Ba3 Na10 146.11(5) 2_655 7 ?
P27 Ba3 Na10 49.69(5) . 7 ?
P2 Ba3 Na10 82.26(5) 7 7 ?
P40 Ba3 Na10 87.10(5) . 7 ?
P29 Ba3 Na10 47.69(4) 6 7 ?
P2 Ba3 Na14 75.95(4) 3_545 . ?
P3 Ba3 Na14 113.54(3) 4_545 . ?
P1 Ba3 Na14 171.97(4) 4_545 . ?
P4 Ba3 Na14 40.73(3) 7 . ?
Na7 Ba3 Na14 127.62(7) 3_545 . ?
P38 Ba3 Na14 87.35(4) 2_655 . ?
P27 Ba3 Na14 76.40(4) . . ?
P2 Ba3 Na14 118.63(3) 7 . ?
P40 Ba3 Na14 48.56(3) . . ?
P29 Ba3 Na14 108.77(4) 6 . ?
Na10 Ba3 Na14 61.13(5) 7 . ?
P16 Na1 P34 111.31(11) . 8_456 ?
P16 Na1 P10 170.95(18) . 2 ?
P34 Na1 P10 75.42(7) 8_456 2 ?
P16 Na1 Si7 42.74(4) . . ?
P34 Na1 Si7 145.09(14) 8_456 . ?
P10 Na1 Si7 133.80(11) 2 . ?
P16 Na1 Si4 138.99(14) . 2 ?
P34 Na1 Si4 42.10(4) 8_456 2 ?
P10 Na1 Si4 42.89(4) 2 2 ?
Si7 Na1 Si4 172.39(17) . 2 ?
P16 Na1 P17 67.78(7) . . ?
P34 Na1 P17 168.9(2) 8_456 . ?
P10 Na1 P17 104.40(10) 2 . ?
Si7 Na1 P17 41.15(4) . . ?
Si4 Na1 P17 131.27(15) 2 . ?
P16 Na1 P11 73.78(8) . . ?
P34 Na1 P11 119.63(17) 8_456 . ?
P10 Na1 P11 108.64(13) 2 . ?
Si7 Na1 P11 42.33(5) . . ?
Si4 Na1 P11 141.91(16) 2 . ?
P17 Na1 P11 71.13(7) . . ?
P16 Na1 P8 107.74(15) . 2 ?
P34 Na1 P8 67.02(7) 8_456 2 ?
P10 Na1 P8 68.71(8) 2 2 ?
Si7 Na1 P8 134.36(17) . 2 ?
Si4 Na1 P8 40.31(5) 2 2 ?
P17 Na1 P8 102.41(15) . 2 ?
P11 Na1 P8 172.49(14) . 2 ?
P16 Na1 Na6 56.68(12) . . ?
P34 Na1 Na6 118.96(16) 8_456 . ?
P10 Na1 Na6 115.09(17) 2 . ?
Si7 Na1 Na6 70.79(13) . . ?
Si4 Na1 Na6 103.84(17) 2 . ?
P17 Na1 Na6 50.76(11) . . ?
P11 Na1 Na6 112.87(13) . . ?
P8 Na1 Na6 63.64(14) 2 . ?
P16 Na1 Na2 121.53(11) . . ?
P34 Na1 Na2 126.41(10) 8_456 . ?
P10 Na1 Na2 51.09(6) 2 . ?
Si7 Na1 Na2 85.99(8) . . ?
Si4 Na1 Na2 88.24(9) 2 . ?
P17 Na1 Na2 53.80(7) . . ?
P11 Na1 Na2 84.86(9) . . ?
P8 Na1 Na2 88.19(11) 2 . ?
Na6 Na1 Na2 85.59(14) . . ?
P16 Na1 Na17 65.32(10) . 8_456 ?
P34 Na1 Na17 50.43(8) 8_456 8_456 ?
P10 Na1 Na17 123.04(13) 2 8_456 ?
Si7 Na1 Na17 95.03(10) . 8_456 ?
Si4 Na1 Na17 91.68(10) 2 8_456 ?
P17 Na1 Na17 132.22(11) . 8_456 ?
P11 Na1 Na17 87.49(13) . 8_456 ?
P8 Na1 Na17 99.85(12) 2 8_456 ?
Na6 Na1 Na17 106.59(17) . 8_456 ?
Na2 Na1 Na17 167.4(2) . 8_456 ?
P15 Na2 P10 117.41(9) . 2 ?
P15 Na2 P18 75.02(6) . . ?
P10 Na2 P18 164.59(11) 2 . ?
P15 Na2 Si12 43.73(4) . . ?
P10 Na2 Si12 141.26(9) 2 . ?
P18 Na2 Si12 41.90(4) . . ?
P15 Na2 P7 174.11(9) . 2 ?
P10 Na2 P7 68.43(5) 2 2 ?
P18 Na2 P7 99.37(8) . 2 ?
Si12 Na2 P7 132.41(10) . 2 ?
P15 Na2 P17 72.33(6) . . ?
P10 Na2 P17 107.42(8) 2 . ?
P18 Na2 P17 66.21(6) . . ?
Si12 Na2 P17 41.17(4) . . ?
P7 Na2 P17 107.29(9) 2 . ?
P15 Na2 P13 114.04(10) . 2 ?
P10 Na2 P13 71.39(6) 2 2 ?
P18 Na2 P13 113.24(8) . 2 ?
Si12 Na2 P13 142.70(9) . 2 ?
P7 Na2 P13 66.22(5) 2 2 ?
P17 Na2 P13 173.47(10) . 2 ?
P15 Na2 Si8 143.72(10) . 2 ?
P10 Na2 Si8 41.54(4) 2 2 ?
P18 Na2 Si8 132.90(9) . 2 ?
Si12 Na2 Si8 172.52(10) . 2 ?
P7 Na2 Si8 40.12(4) 2 2 ?
P17 Na2 Si8 134.93(9) . 2 ?
P13 Na2 Si8 40.34(4) 2 2 ?
P15 Na2 Na1 92.06(9) . . ?
P10 Na2 Na1 53.82(6) 2 . ?
P18 Na2 Na1 119.95(10) . . ?
Si12 Na2 Na1 89.49(8) . . ?
P7 Na2 Na1 92.35(10) 2 . ?
P17 Na2 Na1 54.12(7) . . ?
P13 Na2 Na1 125.20(8) 2 . ?
Si8 Na2 Na1 90.57(7) 2 . ?
P15 Na2 Na19 97.40(8) . . ?
P10 Na2 Na19 124.80(8) 2 . ?
P18 Na2 Na19 58.10(5) . . ?
Si12 Na2 Na19 93.62(6) . . ?
P7 Na2 Na19 77.86(6) 2 . ?
P17 Na2 Na19 124.03(8) . . ?
P13 Na2 Na19 55.15(5) 2 . ?
Si8 Na2 Na19 85.00(6) 2 . ?
Na1 Na2 Na19 169.12(13) . . ?
P15 Na2 Ba1 123.48(7) . . ?
P10 Na2 Ba1 110.00(8) 2 . ?
P18 Na2 Ba1 54.70(5) . . ?
Si12 Na2 Ba1 79.98(6) . . ?
P7 Na2 Ba1 52.43(5) 2 . ?
P17 Na2 Ba1 65.39(5) . . ?
P13 Na2 Ba1 108.71(7) 2 . ?
Si8 Na2 Ba1 92.55(6) 2 . ?
Na1 Na2 Ba1 92.11(10) . . ?
Na19 Na2 Ba1 78.19(7) . . ?
Ba1 Na3 P1 95.7(3) . . ?
Ba1 Na3 P6 95.2(3) . 2 ?
P1 Na3 P6 72.29(11) . 2 ?
Ba1 Na3 P42 10.15(14) . . ?
P1 Na3 P42 87.7(2) . . ?
P6 Na3 P42 86.73(19) 2 . ?
Ba1 Na3 P18 98.2(3) . . ?
P1 Na3 P18 138.1(2) . . ?
P6 Na3 P18 144.5(2) 2 . ?
P42 Na3 P18 108.3(2) . . ?
Ba1 Na3 Na19 127.9(3) . . ?
P1 Na3 Na19 135.6(3) . . ?
P6 Na3 Na19 92.98(17) 2 . ?
P42 Na3 Na19 134.21(19) . . ?
P18 Na3 Na19 53.26(11) . . ?
Ba1 Na3 Na4 137.9(3) . 2 ?
P1 Na3 Na4 68.4(2) . 2 ?
P6 Na3 Na4 43.45(18) 2 2 ?
P42 Na3 Na4 128.6(2) . 2 ?
P18 Na3 Na4 120.0(3) . 2 ?
Na19 Na3 Na4 72.3(2) . 2 ?
Ba1 Na3 Na11 97.6(3) . . ?
P1 Na3 Na11 93.73(16) . . ?
P6 Na3 Na11 161.9(3) 2 . ?
P42 Na3 Na11 104.5(2) . . ?
P18 Na3 Na11 45.36(9) . . ?
Na19 Na3 Na11 89.21(15) . . ?
Na4 Na3 Na11 121.2(3) 2 . ?
Na5 Na4 P6 77.7(6) . . ?
Na5 Na4 P3 89.3(7) . . ?
P6 Na4 P3 158.3(5) . . ?
Na5 Na4 Na4 114.6(9) . 2 ?
P6 Na4 Na4 137.7(6) . 2 ?
P3 Na4 Na4 63.6(3) . 2 ?
Na5 Na4 P14 144.4(8) . . ?
P6 Na4 P14 70.09(19) . . ?
P3 Na4 P14 115.8(4) . . ?
Na4 Na4 P14 99.6(2) 2 . ?
Na5 Na4 P3 62.3(8) . 2 ?
P6 Na4 P3 111.5(4) . 2 ?
P3 Na4 P3 76.4(2) . 2 ?
Na4 Na4 P3 54.2(4) 2 2 ?
P14 Na4 P3 144.7(5) . 2 ?
Na5 Na4 Na7 23.9(5) . . ?
P6 Na4 Na7 53.90(17) . . ?
P3 Na4 Na7 111.5(3) . . ?
Na4 Na4 Na7 131.8(5) 2 . ?
P14 Na4 Na7 121.6(2) . . ?
P3 Na4 Na7 77.6(3) 2 . ?
Na5 Na4 Na5 107.0(8) . 2 ?
P6 Na4 Na5 150.6(5) . 2 ?
P3 Na4 Na5 50.0(2) . 2 ?
Na4 Na4 Na5 14.21(19) 2 2 ?
P14 Na4 Na5 108.5(3) . 2 ?
P3 Na4 Na5 52.05(19) 2 2 ?
Na7 Na4 Na5 127.9(3) . 2 ?
Na5 Na4 Na9 115.1(11) . . ?
P6 Na4 Na9 81.5(3) . . ?
P3 Na4 Na9 88.7(3) . . ?
Na4 Na4 Na9 121.6(4) 2 . ?
P14 Na4 Na9 46.16(17) . . ?
P3 Na4 Na9 164.7(3) 2 . ?
Na7 Na4 Na9 105.5(3) . . ?
Na5 Na4 Na9 119.7(3) 2 . ?
Na5 Na4 Na3 98.1(9) . 2 ?
P6 Na4 Na3 47.3(2) . 2 ?
P3 Na4 Na3 153.6(4) . 2 ?
Na4 Na4 Na3 90.4(5) 2 2 ?
P14 Na4 Na3 71.0(2) . 2 ?
P3 Na4 Na3 84.7(3) 2 2 ?
Na7 Na4 Na3 81.6(2) . 2 ?
Na5 Na4 Na3 103.7(3) 2 2 ?
Na9 Na4 Na3 110.5(2) . 2 ?
Na5 Na4 Na8 66.2(8) . . ?
P6 Na4 Na8 49.73(19) . . ?
P3 Na4 Na8 109.2(4) . . ?
Na4 Na4 Na8 172.4(5) 2 . ?
P14 Na4 Na8 81.2(2) . . ?
P3 Na4 Na8 128.1(3) 2 . ?
Na7 Na4 Na8 51.79(16) . . ?
Na5 Na4 Na8 159.1(3) 2 . ?
Na9 Na4 Na8 53.80(18) . . ?
Na3 Na4 Na8 97.01(18) 2 . ?
Na4 Na5 Na7 147.4(7) . . ?
Na4 Na5 P6 81.7(6) . . ?
Na7 Na5 P6 65.83(19) . . ?
Na4 Na5 P3 99.9(9) . 2 ?
Na7 Na5 P3 99.7(3) . 2 ?
P6 Na5 P3 123.3(3) . 2 ?
Na4 Na5 P38 149.3(8) . 4 ?
Na7 Na5 P38 61.6(2) . 4 ?
P6 Na5 P38 126.5(3) . 4 ?
P3 Na5 P38 75.76(18) 2 4 ?
Na4 Na5 P3 71.7(7) . . ?
Na7 Na5 P3 137.9(3) . . ?
P6 Na5 P3 148.2(4) . . ?
P3 Na5 P3 79.12(15) 2 . ?
P38 Na5 P3 77.68(14) 4 . ?
Na4 Na5 Si25 110.5(7) . 4 ?
Na7 Na5 Si25 101.1(3) . 4 ?
P6 Na5 Si25 164.2(3) . 4 ?
P3 Na5 Si25 65.96(12) 2 4 ?
P38 Na5 Si25 39.52(8) 4 4 ?
P3 Na5 Si25 39.48(8) . 4 ?
Na4 Na5 P21 94.3(10) . . ?
Na7 Na5 P21 88.7(2) . . ?
P6 Na5 P21 98.60(17) . . ?
P3 Na5 P21 137.1(2) 2 . ?
P38 Na5 P21 71.69(15) 4 . ?
P3 Na5 P21 67.38(15) . . ?
Si25 Na5 P21 71.17(13) 4 . ?
Na4 Na5 Na4 51.2(9) . 2 ?
Na7 Na5 Na4 148.6(3) . 2 ?
P6 Na5 Na4 118.3(2) . 2 ?
P3 Na5 Na4 50.6(2) 2 2 ?
P38 Na5 Na4 111.4(2) 4 2 ?
P3 Na5 Na4 55.7(3) . 2 ?
Si25 Na5 Na4 77.5(2) 4 2 ?
P21 Na5 Na4 119.4(3) . 2 ?
Na4 Na5 Na8 100.1(9) . . ?
Na7 Na5 Na8 59.61(15) . . ?
P6 Na5 Na8 54.17(11) . . ?
P3 Na5 Na8 159.0(4) 2 . ?
P38 Na5 Na8 90.05(19) 4 . ?
P3 Na5 Na8 113.3(2) . . ?
Si25 Na5 Na8 112.14(18) 4 . ?
P21 Na5 Na8 46.85(9) . . ?
Na4 Na5 Na8 150.3(3) 2 . ?
Na4 Na5 Na5 59.5(7) . 2 ?
Na7 Na5 Na5 147.5(3) . 2 ?
P6 Na5 Na5 131.70(18) . 2 ?
P3 Na5 Na5 48.21(14) 2 2 ?
P38 Na5 Na5 99.23(14) 4 2 ?
P3 Na5 Na5 44.6(2) . 2 ?
Si25 Na5 Na5 64.12(19) 4 2 ?
P21 Na5 Na5 111.1(3) . 2 ?
Na4 Na5 Na5 13.46(17) 2 2 ?
Na8 Na5 Na5 151.7(4) . 2 ?
Na4 Na5 Ba3 143.9(10) . 3_455 ?
Na7 Na5 Ba3 51.62(18) . 3_455 ?
P6 Na5 Ba3 101.0(3) . 3_455 ?
P3 Na5 Ba3 48.41(15) 2 3_455 ?
P38 Na5 Ba3 51.59(15) 4 3_455 ?
P3 Na5 Ba3 110.72(17) . 3_455 ?
Si25 Na5 Ba3 75.38(16) 4 3_455 ?
P21 Na5 Ba3 120.4(2) . 3_455 ?
Na4 Na5 Ba3 98.9(2) 2 3_455 ?
Na8 Na5 Ba3 110.6(2) . 3_455 ?
Na5 Na5 Ba3 95.85(18) 2 3_455 ?
P42 Na6 P17 99.21(18) . . ?
P42 Na6 P16 165.5(2) . . ?
P17 Na6 P16 68.76(12) . . ?
P42 Na6 P39 88.44(17) . 7_556 ?
P17 Na6 P39 158.0(3) . 7_556 ?
P16 Na6 P39 105.70(16) . 7_556 ?
P42 Na6 Na16 69.27(14) . 8_456 ?
P17 Na6 Na16 149.0(3) . 8_456 ?
P16 Na6 Na16 116.75(19) . 8_456 ?
P39 Na6 Na16 52.99(9) 7_556 8_456 ?
P42 Na6 Na1 115.1(2) . . ?
P17 Na6 Na1 57.43(12) . . ?
P16 Na6 Na1 52.08(12) . . ?
P39 Na6 Na1 136.9(2) 7_556 . ?
Na16 Na6 Na1 100.2(2) 8_456 . ?
P42 Na6 Na15 137.51(19) . 7_556 ?
P17 Na6 Na15 123.28(19) . 7_556 ?
P16 Na6 Na15 54.99(10) . 7_556 ?
P39 Na6 Na15 52.63(9) 7_556 7_556 ?
Na16 Na6 Na15 73.01(11) 8_456 7_556 ?
Na1 Na6 Na15 90.01(16) . 7_556 ?
P42 Na6 Ba1 25.23(8) . . ?
P17 Na6 Ba1 74.12(11) . . ?
P16 Na6 Ba1 142.49(16) . . ?
P39 Na6 Ba1 110.79(17) 7_556 . ?
Na16 Na6 Ba1 92.58(14) 8_456 . ?
Na1 Na6 Ba1 102.55(16) . . ?
Na15 Na6 Ba1 162.50(17) 7_556 . ?
P42 Na6 Na9 137.6(3) . 7_556 ?
P17 Na6 Na9 74.50(13) . 7_556 ?
P16 Na6 Na9 48.86(10) . 7_556 ?
P39 Na6 Na9 85.89(15) 7_556 7_556 ?
Na16 Na6 Na9 133.66(17) 8_456 7_556 ?
Na1 Na6 Na9 96.97(15) . 7_556 ?
Na15 Na6 Na9 64.25(12) 7_556 7_556 ?
Ba1 Na6 Na9 124.98(18) . 7_556 ?
P42 Na6 Na11 91.5(2) . 7_556 ?
P17 Na6 Na11 48.18(11) . 7_556 ?
P16 Na6 Na11 86.22(18) . 7_556 ?
P39 Na6 Na11 111.4(2) 7_556 7_556 ?
Na16 Na6 Na11 154.0(2) 8_456 7_556 ?
Na1 Na6 Na11 103.87(15) . 7_556 ?
Na15 Na6 Na11 116.3(2) 7_556 7_556 ?
Ba1 Na6 Na11 72.81(18) . 7_556 ?
Na9 Na6 Na11 52.60(17) 7_556 7_556 ?
Na5 Na7 P4 133.5(2) . . ?
Na5 Na7 P38 64.69(16) . 4 ?
P4 Na7 P38 158.28(16) . 4 ?
Na5 Na7 P6 58.63(16) . . ?
P4 Na7 P6 78.24(9) . . ?
P38 Na7 P6 122.48(14) 4 . ?
Na5 Na7 P20 105.55(18) . . ?
P4 Na7 P20 107.86(14) . . ?
P38 Na7 P20 71.08(8) 4 . ?
P6 Na7 P20 114.96(12) . . ?
Na5 Na7 P2 128.54(18) . . ?
P4 Na7 P2 93.52(12) . . ?
P38 Na7 P2 65.50(7) 4 . ?
P6 Na7 P2 171.58(13) . . ?
P20 Na7 P2 69.02(8) . . ?
Na5 Na7 Si1 99.39(18) . . ?
P4 Na7 Si1 41.70(5) . . ?
P38 Na7 Si1 159.82(14) 4 . ?
P6 Na7 Si1 40.85(5) . . ?
P20 Na7 Si1 103.75(11) . . ?
P2 Na7 Si1 132.02(13) . . ?
Na5 Na7 P1 73.41(17) . 2 ?
P4 Na7 P1 74.15(8) . 2 ?
P38 Na7 P1 106.62(12) 4 2 ?
P6 Na7 P1 66.40(8) . 2 ?
P20 Na7 P1 177.67(13) . 2 ?
P2 Na7 P1 109.89(11) . 2 ?
Si1 Na7 P1 78.52(8) . 2 ?
Na5 Na7 Na8 77.90(17) . . ?
P4 Na7 Na8 95.40(11) . . ?
P38 Na7 Na8 101.04(10) 4 . ?
P6 Na7 Na8 59.31(8) . . ?
P20 Na7 Na8 55.66(7) . . ?
P2 Na7 Na8 124.04(13) . . ?
Si1 Na7 Na8 61.89(7) . . ?
P1 Na7 Na8 125.70(12) 2 . ?
Na5 Na7 Ba3 90.89(18) . 3_455 ?
P4 Na7 Ba3 99.31(11) . 3_455 ?
P38 Na7 Ba3 65.11(7) 4 3_455 ?
P6 Na7 Ba3 122.58(13) . 3_455 ?
P20 Na7 Ba3 119.95(11) . 3_455 ?
P2 Na7 Ba3 56.56(6) . 3_455 ?
Si1 Na7 Ba3 130.41(11) . 3_455 ?
P1 Na7 Ba3 58.20(7) 2 3_455 ?
Na8 Na7 Ba3 165.23(12) . 3_455 ?
Na5 Na7 Na4 8.68(18) . . ?
P4 Na7 Na4 125.81(19) . . ?
P38 Na7 Na4 73.12(16) 4 . ?
P6 Na7 Na4 49.97(15) . . ?
P20 Na7 Na4 107.8(2) . . ?
P2 Na7 Na4 137.22(17) . . ?
Si1 Na7 Na4 90.71(16) . . ?
P1 Na7 Na4 71.5(2) 2 . ?
Na8 Na7 Na4 73.3(2) . . ?
Ba3 Na7 Na4 96.7(2) 3_455 . ?
P22 Na8 P21 170.78(10) . . ?
P22 Na8 P24 77.83(5) . . ?
P21 Na8 P24 109.60(7) . . ?
P22 Na8 P20 100.82(7) . . ?
P21 Na8 P20 71.83(5) . . ?
P24 Na8 P20 178.40(8) . . ?
P22 Na8 P35 109.09(8) . . ?
P21 Na8 P35 74.71(5) . . ?
P24 Na8 P35 105.61(7) . . ?
P20 Na8 P35 73.96(5) . . ?
P22 Na8 P6 77.04(6) . . ?
P21 Na8 P6 99.73(7) . . ?
P24 Na8 P6 72.02(5) . . ?
P20 Na8 P6 108.60(8) . . ?
P35 Na8 P6 173.05(8) . . ?
P22 Na8 Si14 40.15(3) . . ?
P21 Na8 Si14 148.59(8) . . ?
P24 Na8 Si14 40.76(3) . . ?
P20 Na8 Si14 137.68(7) . . ?
P35 Na8 Si14 100.49(7) . . ?
P6 Na8 Si14 82.02(5) . . ?
P22 Na8 Na7 87.34(8) . . ?
P21 Na8 Na7 83.88(8) . . ?
P24 Na8 Na7 125.16(9) . . ?
P20 Na8 Na7 55.41(8) . . ?
P35 Na8 Na7 129.05(9) . . ?
P6 Na8 Na7 53.19(7) . . ?
Si14 Na8 Na7 119.80(8) . . ?
P22 Na8 Si1 40.05(4) . . ?
P21 Na8 Si1 134.33(8) . . ?
P24 Na8 Si1 79.36(5) . . ?
P20 Na8 Si1 100.19(7) . . ?
P35 Na8 Si1 148.05(7) . . ?
P6 Na8 Si1 38.68(3) . . ?
Si14 Na8 Si1 62.27(4) . . ?
Na7 Na8 Si1 57.64(7) . . ?
P22 Na8 Na9 128.99(8) . . ?
P21 Na8 Na9 58.13(6) . . ?
P24 Na8 Na9 51.47(6) . . ?
P20 Na8 Na9 129.95(7) . . ?
P35 Na8 Na9 91.66(7) . . ?
P6 Na8 Na9 81.76(6) . . ?
Si14 Na8 Na9 91.53(7) . . ?
Na7 Na8 Na9 115.21(10) . . ?
Si1 Na8 Na9 114.19(7) . . ?
P22 Na8 Na15 93.16(7) . . ?
P21 Na8 Na15 95.63(7) . . ?
P24 Na8 Na15 54.79(6) . . ?
P20 Na8 Na15 124.64(8) . . ?
P35 Na8 Na15 50.95(5) . . ?
P6 Na8 Na15 126.74(7) . . ?
Si14 Na8 Na15 60.57(5) . . ?
Na7 Na8 Na15 179.46(10) . . ?
Si1 Na8 Na15 122.70(6) . . ?
Na9 Na8 Na15 64.31(7) . . ?
P22 Na8 Na5 116.98(13) . . ?
P21 Na8 Na5 57.24(11) . . ?
P24 Na8 Na5 100.13(15) . . ?
P20 Na8 Na5 81.24(15) . . ?
P35 Na8 Na5 130.80(11) . . ?
P6 Na8 Na5 44.94(10) . . ?
Si14 Na8 Na5 125.61(12) . . ?
Na7 Na8 Na5 42.50(17) . . ?
Si1 Na8 Na5 77.21(12) . . ?
Na9 Na8 Na5 72.80(17) . . ?
Na15 Na8 Na5 137.01(17) . . ?
P14 Na9 P19 105.56(9) . . ?
P14 Na9 P24 74.63(7) . . ?
P19 Na9 P24 169.63(17) . . ?
P14 Na9 P16 177.78(13) . 7_556 ?
P19 Na9 P16 76.35(6) . 7_556 ?
P24 Na9 P16 103.29(9) . 7_556 ?
P14 Na9 P21 109.97(12) . . ?
P19 Na9 P21 68.85(7) . . ?
P24 Na9 P21 101.17(12) . . ?
P16 Na9 P21 69.52(7) 7_556 . ?
P14 Na9 P30 72.30(7) . . ?
P19 Na9 P30 119.70(13) . . ?
P24 Na9 P30 70.46(6) . . ?
P16 Na9 P30 107.85(11) 7_556 . ?
P21 Na9 P30 170.72(11) . . ?
P14 Na9 Si7 142.73(11) . 7_556 ?
P19 Na9 Si7 40.21(4) . 7_556 ?
P24 Na9 Si7 142.02(10) . 7_556 ?
P16 Na9 Si7 39.45(4) 7_556 7_556 ?
P21 Na9 Si7 75.48(6) . 7_556 ?
P30 Na9 Si7 108.43(12) . 7_556 ?
P14 Na9 Na11 84.35(11) . . ?
P19 Na9 Na11 66.50(10) . . ?
P24 Na9 Na11 123.55(13) . . ?
P16 Na9 Na11 97.52(12) 7_556 . ?
P21 Na9 Na11 135.28(11) . . ?
P30 Na9 Na11 53.23(10) . . ?
Si7 Na9 Na11 69.31(10) 7_556 . ?
P14 Na9 Na8 93.80(10) . . ?
P19 Na9 Na8 117.81(12) . . ?
P24 Na9 Na8 52.14(7) . . ?
P16 Na9 Na8 84.25(9) 7_556 . ?
P21 Na9 Na8 49.04(7) . . ?
P30 Na9 Na8 122.48(8) . . ?
Si7 Na9 Na8 114.08(9) 7_556 . ?
Na11 Na9 Na8 175.68(11) . . ?
P14 Na9 Na6 128.46(15) . 7_556 ?
P19 Na9 Na6 98.53(12) . 7_556 ?
P24 Na9 Na6 89.03(11) . 7_556 ?
P16 Na9 Na6 51.81(12) 7_556 7_556 ?
P21 Na9 Na6 121.16(13) . 7_556 ?
P30 Na9 Na6 56.20(12) . 7_556 ?
Si7 Na9 Na6 63.17(11) 7_556 7_556 ?
Na11 Na9 Na6 64.61(14) . 7_556 ?
Na8 Na9 Na6 114.05(11) . 7_556 ?
P14 Na9 Na4 52.27(18) . . ?
P19 Na9 Na4 80.98(13) . . ?
P24 Na9 Na4 91.38(14) . . ?
P16 Na9 Na4 127.5(2) 7_556 . ?
P21 Na9 Na4 58.14(18) . . ?
P30 Na9 Na4 124.54(18) . . ?
Si7 Na9 Na4 116.18(14) 7_556 . ?
Na11 Na9 Na4 115.63(19) . . ?
Na8 Na9 Na4 65.77(17) . . ?
Na6 Na9 Na4 179.2(2) 7_556 . ?
P14 Na9 Na15 127.05(9) . . ?
P19 Na9 Na15 127.13(9) . . ?
P24 Na9 Na15 52.65(6) . . ?
P16 Na9 Na15 50.95(6) 7_556 . ?
P21 Na9 Na15 86.93(8) . . ?
P30 Na9 Na15 84.73(8) . . ?
Si7 Na9 Na15 89.42(7) 7_556 . ?
Na11 Na9 Na15 118.64(14) . . ?
Na8 Na9 Na15 59.58(7) . . ?
Na6 Na9 Na15 54.60(10) 7_556 . ?
Na4 Na9 Na15 125.27(18) . . ?
P22 Na10 P29 146.22(13) . 4 ?
P22 Na10 P33 102.47(11) . . ?
P29 Na10 P33 70.63(7) 4 . ?
P22 Na10 Na13 58.55(9) . . ?
P29 Na10 Na13 126.73(14) 4 . ?
P33 Na10 Na13 56.19(11) . . ?
P22 Na10 P27 144.15(12) . 7 ?
P29 Na10 P27 65.36(6) 4 7 ?
P33 Na10 P27 106.79(9) . 7 ?
Na13 Na10 P27 125.06(16) . 7 ?
P22 Na10 P34 102.85(11) . . ?
P29 Na10 P34 105.82(9) 4 . ?
P33 Na10 P34 71.79(9) . . ?
Na13 Na10 P34 56.94(12) . . ?
P27 Na10 P34 68.14(7) 7 . ?
P22 Na10 Ba3 117.92(11) . 7 ?
P29 Na10 Ba3 57.62(6) 4 7 ?
P33 Na10 Ba3 128.12(9) . 7 ?
Na13 Na10 Ba3 175.65(12) . 7 ?
P27 Na10 Ba3 55.83(6) 7 7 ?
P34 Na10 Ba3 123.59(9) . 7 ?
P22 Na10 Na12 42.07(5) . . ?
P29 Na10 Na12 168.00(12) 4 . ?
P33 Na10 Na12 119.48(12) . . ?
Na13 Na10 Na12 63.40(11) . . ?
P27 Na10 Na12 104.03(9) 7 . ?
P34 Na10 Na12 73.52(8) . . ?
Ba3 Na10 Na12 112.33(9) 7 . ?
P32 Na11 P17 76.65(10) 7_556 7_556 ?
P32 Na11 P18 104.38(14) 7_556 . ?
P17 Na11 P18 174.5(4) 7_556 . ?
P32 Na11 P30 172.1(4) 7_556 . ?
P17 Na11 P30 103.17(15) 7_556 . ?
P18 Na11 P30 75.04(11) . . ?
P32 Na11 Na11 67.22(17) 7_556 7_556 ?
P17 Na11 Na11 102.4(3) 7_556 7_556 ?
P18 Na11 Na11 82.8(2) . 7_556 ?
P30 Na11 Na11 120.2(3) . 7_556 ?
P32 Na11 P32 121.5(3) 7_556 . ?
P17 Na11 P32 113.7(2) 7_556 . ?
P18 Na11 P32 70.49(12) . . ?
P30 Na11 P32 65.96(10) . . ?
Na11 Na11 P32 54.3(2) 7_556 . ?
P32 Na11 Si12 41.26(7) 7_556 7_556 ?
P17 Na11 Si12 40.00(6) 7_556 7_556 ?
P18 Na11 Si12 142.9(2) . 7_556 ?
P30 Na11 Si12 141.17(15) . 7_556 ?
Na11 Na11 Si12 71.4(2) 7_556 7_556 ?
P32 Na11 Si12 111.5(3) . 7_556 ?
P32 Na11 Si10 136.68(19) 7_556 . ?
P17 Na11 Si10 137.5(2) 7_556 . ?
P18 Na11 Si10 38.87(7) . . ?
P30 Na11 Si10 39.69(7) . . ?
Na11 Na11 Si10 114.1(2) 7_556 . ?
P32 Na11 Si10 74.73(9) . . ?
Si12 Na11 Si10 173.7(3) 7_556 . ?
P32 Na11 Na9 112.1(2) 7_556 . ?
P17 Na11 Na9 80.51(19) 7_556 . ?
P18 Na11 Na9 94.2(2) . . ?
P30 Na11 Na9 60.28(16) . . ?
Na11 Na11 Na9 176.6(3) 7_556 . ?
P32 Na11 Na9 126.23(15) . . ?
Si12 Na11 Na9 110.52(18) 7_556 . ?
Si10 Na11 Na9 63.86(16) . . ?
P32 Na11 Na6 123.06(16) 7_556 7_556 ?
P17 Na11 Na6 46.48(12) 7_556 7_556 ?
P18 Na11 Na6 131.91(18) . 7_556 ?
P30 Na11 Na6 56.88(13) . 7_556 ?
Na11 Na11 Na6 120.5(3) 7_556 7_556 ?
P32 Na11 Na6 89.35(14) . 7_556 ?
Si12 Na11 Na6 84.85(13) 7_556 7_556 ?
Si10 Na11 Na6 94.53(17) . 7_556 ?
Na9 Na11 Na6 62.79(15) . 7_556 ?
P32 Na11 Na3 63.39(13) 7_556 . ?
P17 Na11 Na3 131.24(18) 7_556 . ?
P18 Na11 Na3 46.78(10) . . ?
P30 Na11 Na3 112.6(2) . . ?
Na11 Na11 Na3 87.4(2) 7_556 . ?
P32 Na11 Na3 110.63(16) . . ?
Si12 Na11 Na3 104.45(14) 7_556 . ?
Si10 Na11 Na3 73.33(14) . . ?
Na9 Na11 Na3 89.4(2) . . ?
Na6 Na11 Na3 152.1(3) 7_556 . ?
P22 Na12 P23 78.30(5) . . ?
P22 Na12 P23 167.92(12) . 7 ?
P23 Na12 P23 103.05(7) . 7 ?
P22 Na12 P25 103.65(7) . 7 ?
P23 Na12 P25 168.93(12) . 7 ?
P23 Na12 P25 72.76(5) 7 7 ?
P22 Na12 P8 115.34(9) . 7 ?
P23 Na12 P8 113.10(9) . 7 ?
P23 Na12 P8 75.44(6) 7 7 ?
P25 Na12 P8 76.19(6) 7 7 ?
P22 Na12 Si14 41.35(4) . . ?
P23 Na12 Si14 42.08(4) . . ?
P23 Na12 Si14 143.82(7) 7 . ?
P25 Na12 Si14 143.37(7) 7 . ?
P8 Na12 Si14 106.21(9) 7 . ?
P22 Na12 Si4 106.26(7) . 7 ?
P23 Na12 Si4 150.76(11) . 7 ?
P23 Na12 Si4 78.58(5) 7 7 ?
P25 Na12 Si4 39.60(4) 7 7 ?
P8 Na12 Si4 38.34(4) 7 7 ?
Si14 Na12 Si4 125.64(8) . 7 ?
P22 Na12 Na14 81.06(7) . 7 ?
P23 Na12 Na14 116.56(9) . 7 ?
P23 Na12 Na14 87.72(7) 7 7 ?
P25 Na12 Na14 53.77(6) 7 7 ?
P8 Na12 Na14 129.95(7) 7 7 ?
Si14 Na12 Na14 114.25(7) . 7 ?
Si4 Na12 Na14 92.62(6) 7 7 ?
P22 Na12 Na12 128.81(9) . 7 ?
P23 Na12 Na12 51.83(5) . 7 ?
P23 Na12 Na12 51.22(5) 7 7 ?
P25 Na12 Na12 123.10(9) 7 7 ?
P8 Na12 Na12 96.38(10) 7 7 ?
Si14 Na12 Na12 93.30(7) . 7 ?
Si4 Na12 Na12 122.57(9) 7 7 ?
Na14 Na12 Na12 109.01(12) 7 7 ?
P22 Na12 Na16 100.02(8) . . ?
P23 Na12 Na16 63.53(6) . . ?
P23 Na12 Na16 91.18(7) 7 . ?
P25 Na12 Na16 126.01(9) 7 . ?
P8 Na12 Na16 49.82(6) 7 . ?
Si14 Na12 Na16 66.62(6) . . ?
Si4 Na12 Na16 87.33(7) 7 . ?
Na14 Na12 Na16 178.89(8) 7 . ?
Na12 Na12 Na16 70.12(9) 7 . ?
P22 Na12 Na13 48.73(9) . . ?
P23 Na12 Na13 96.77(9) . . ?
P23 Na12 Na13 141.66(12) 7 . ?
P25 Na12 Na13 92.50(8) 7 . ?
P8 Na12 Na13 66.61(9) 7 . ?
Si14 Na12 Na13 57.86(8) . . ?
Si4 Na12 Na13 68.51(9) 7 . ?
Na14 Na12 Na13 112.22(8) 7 . ?
Na12 Na12 Na13 136.66(13) 7 . ?
Na16 Na12 Na13 68.79(8) . . ?
P22 Na12 Na10 43.54(6) . . ?
P23 Na12 Na10 121.69(7) . . ?
P23 Na12 Na10 134.52(8) 7 . ?
P25 Na12 Na10 61.76(6) 7 . ?
P8 Na12 Na10 92.82(8) 7 . ?
Si14 Na12 Na10 81.63(6) . . ?
Si4 Na12 Na10 66.70(6) 7 . ?
Na14 Na12 Na10 66.37(8) 7 . ?
Na12 Na12 Na10 170.45(12) 7 . ?
Na16 Na12 Na10 114.60(9) . . ?
Na13 Na12 Na10 46.08(8) . . ?
P36 Na13 P22 76.52(9) . . ?
P36 Na13 P33 143.8(2) . . ?
P22 Na13 P33 104.29(14) . . ?
P36 Na13 P34 138.9(2) . . ?
P22 Na13 P34 105.04(15) . . ?
P33 Na13 P34 76.68(9) . . ?
P36 Na13 Na10 132.08(15) . . ?
P22 Na13 Na10 55.60(9) . . ?
P33 Na13 Na10 61.39(9) . . ?
P34 Na13 Na10 62.59(10) . . ?
P36 Na13 Na17 133.66(17) . . ?
P22 Na13 Na17 149.81(16) . . ?
P33 Na13 Na17 53.46(12) . . ?
P34 Na13 Na17 53.94(11) . . ?
Na10 Na13 Na17 94.21(14) . . ?
P36 Na13 Na12 74.54(10) . . ?
P22 Na13 Na12 45.00(8) . . ?
P33 Na13 Na12 131.78(13) . . ?
P34 Na13 Na12 78.62(13) . . ?
Na10 Na13 Na12 70.53(11) . . ?
Na17 Na13 Na12 131.11(19) . . ?
P36 Na13 Na8 77.38(11) . . ?
P22 Na13 Na8 42.27(8) . . ?
P33 Na13 Na8 79.90(12) . . ?
P34 Na13 Na8 131.51(12) . . ?
Na10 Na13 Na8 68.92(11) . . ?
Na17 Na13 Na8 132.03(18) . . ?
Na12 Na13 Na8 86.62(9) . . ?
P4 Na14 P5 76.14(6) 7 7 ?
P4 Na14 P37 167.97(10) 7 . ?
P5 Na14 P37 108.74(8) 7 . ?
P4 Na14 P25 115.14(9) 7 . ?
P5 Na14 P25 117.28(8) 7 . ?
P37 Na14 P25 72.98(5) . . ?
P4 Na14 P40 104.41(7) 7 . ?
P5 Na14 P40 174.02(10) 7 . ?
P37 Na14 P40 69.56(5) . . ?
P25 Na14 P40 68.06(5) . . ?
P4 Na14 Si1 40.76(4) 7 7 ?
P5 Na14 Si1 40.55(4) 7 7 ?
P37 Na14 Si1 147.62(8) . 7 ?
P25 Na14 Si1 108.65(8) . 7 ?
P40 Na14 Si1 142.18(8) . 7 ?
P4 Na14 P41 71.57(6) 7 . ?
P5 Na14 P41 64.08(5) 7 . ?
P37 Na14 P41 100.27(8) . . ?
P25 Na14 P41 173.25(8) . . ?
P40 Na14 P41 110.28(7) . . ?
Si1 Na14 P41 76.81(5) 7 . ?
P4 Na14 Na16 127.03(8) 7 . ?
P5 Na14 Na16 53.24(5) 7 . ?
P37 Na14 Na16 55.71(5) . . ?
P25 Na14 Na16 102.36(8) . . ?
P40 Na14 Na16 124.27(7) . . ?
Si1 Na14 Na16 93.52(7) 7 . ?
P41 Na14 Na16 72.93(7) . . ?
P4 Na14 Na12 98.23(7) 7 7 ?
P5 Na14 Na12 64.33(6) 7 7 ?
P37 Na14 Na12 93.78(7) . 7 ?
P25 Na14 Na12 53.17(5) . 7 ?
P40 Na14 Na12 121.18(8) . 7 ?
Si1 Na14 Na12 65.84(5) 7 7 ?
P41 Na14 Na12 128.36(8) . 7 ?
Na16 Na14 Na12 75.10(7) . 7 ?
P4 Na14 Ba2 104.35(7) 7 2_655 ?
P5 Na14 Ba2 116.15(8) 7 2_655 ?
P37 Na14 Ba2 63.62(5) . 2_655 ?
P25 Na14 Ba2 118.89(6) . 2_655 ?
P40 Na14 Ba2 57.87(4) . 2_655 ?
Si1 Na14 Ba2 131.16(7) 7 2_655 ?
P41 Na14 Ba2 56.75(4) . 2_655 ?
Na16 Na14 Ba2 87.08(7) . 2_655 ?
Na12 Na14 Ba2 156.84(7) 7 2_655 ?
P4 Na14 Ba3 50.73(4) 7 . ?
P5 Na14 Ba3 126.80(6) 7 . ?
P37 Na14 Ba3 122.85(7) . . ?
P25 Na14 Ba3 90.98(6) . . ?
P40 Na14 Ba3 53.77(4) . . ?
Si1 Na14 Ba3 89.52(5) 7 . ?
P41 Na14 Ba3 93.08(5) . . ?
Na16 Na14 Ba3 164.54(9) . . ?
Na12 Na14 Ba3 119.77(7) 7 . ?
Ba2 Na14 Ba3 79.56(4) 2_655 . ?
P36 Na15 P35 100.35(8) . . ?
P36 Na15 P39 79.69(6) . . ?
P35 Na15 P39 171.47(11) . . ?
P36 Na15 P16 161.40(11) . 7_556 ?
P35 Na15 P16 68.45(5) . 7_556 ?
P39 Na15 P16 109.12(8) . 7_556 ?
P36 Na15 P24 72.83(6) . . ?
P35 Na15 P24 101.01(8) . . ?
P39 Na15 P24 70.77(6) . . ?
P16 Na15 P24 94.20(8) 7_556 . ?
P36 Na15 Si24 41.09(4) . . ?
P35 Na15 Si24 141.19(9) . . ?
P39 Na15 Si24 40.31(4) . . ?
P16 Na15 Si24 149.35(9) 7_556 . ?
P24 Na15 Si24 75.07(5) . . ?
P36 Na15 Na6 136.60(13) . 7_556 ?
P35 Na15 Na6 122.28(11) . 7_556 ?
P39 Na15 Na6 56.93(11) . 7_556 ?
P16 Na15 Na6 54.24(10) 7_556 7_556 ?
P24 Na15 Na6 90.08(14) . 7_556 ?
Si24 Na15 Na6 96.49(11) . 7_556 ?
P36 Na15 Na8 81.60(7) . . ?
P35 Na15 Na8 51.82(5) . . ?
P39 Na15 Na8 120.06(9) . . ?
P16 Na15 Na8 79.82(7) 7_556 . ?
P24 Na15 Na8 49.31(5) . . ?
Si24 Na15 Na8 111.28(7) . . ?
Na6 Na15 Na8 117.12(13) 7_556 . ?
P36 Na15 Na9 119.35(9) . . ?
P35 Na15 Na9 86.39(8) . . ?
P39 Na15 Na9 86.19(8) . . ?
P16 Na15 Na9 47.49(6) 7_556 . ?
P24 Na15 Na9 46.97(6) . . ?
Si24 Na15 Na9 113.88(8) . . ?
Na6 Na15 Na9 61.15(12) 7_556 . ?
Na8 Na15 Na9 56.11(8) . . ?
P5 Na16 P36 158.02(10) 7 . ?
P5 Na16 P39 112.97(8) 7 2_655 ?
P36 Na16 P39 89.00(6) . 2_655 ?
P5 Na16 P8 70.27(5) 7 7 ?
P36 Na16 P8 97.70(7) . 7 ?
P39 Na16 P8 124.56(9) 2_655 7 ?
P5 Na16 P37 105.51(7) 7 . ?
P36 Na16 P37 79.34(6) . . ?
P39 Na16 P37 75.30(5) 2_655 . ?
P8 Na16 P37 160.04(10) 7 . ?
P5 Na16 Si24 146.61(8) 7 . ?
P36 Na16 Si24 41.42(4) . . ?
P39 Na16 Si24 67.51(5) 2_655 . ?
P8 Na16 Si24 139.12(8) 7 . ?
P37 Na16 Si24 41.17(4) . . ?
P5 Na16 Na6 80.96(11) 7 8 ?
P36 Na16 Na6 111.87(12) . 8 ?
P39 Na16 Na6 59.90(13) 2_655 8 ?
P8 Na16 Na6 66.73(13) 7 8 ?
P37 Na16 Na6 132.81(14) . 8 ?
Si24 Na16 Na6 121.18(12) . 8 ?
P5 Na16 Na14 53.09(5) 7 . ?
P36 Na16 Na14 129.33(8) . . ?
P39 Na16 Na14 92.87(7) 2_655 . ?
P8 Na16 Na14 121.46(7) 7 . ?
P37 Na16 Na14 52.62(5) . . ?
Si24 Na16 Na14 93.77(6) . . ?
Na6 Na16 Na14 112.56(13) 8 . ?
P5 Na16 Na12 83.95(6) 7 . ?
P36 Na16 Na12 74.41(6) . . ?
P39 Na16 Na12 160.33(8) 2_655 . ?
P8 Na16 Na12 49.88(5) 7 . ?
P37 Na16 Na12 110.93(8) . . ?
Si24 Na16 Na12 104.26(7) . . ?
Na6 Na16 Na12 116.24(14) 8 . ?
Na14 Na16 Na12 105.76(8) . . ?
P9 Na17 P33 141.3(2) 3 . ?
P9 Na17 P34 128.02(18) 3 . ?
P33 Na17 P34 79.96(10) . . ?
P9 Na17 Si23 42.12(6) 3 2_655 ?
P33 Na17 Si23 142.23(19) . 2_655 ?
P34 Na17 Si23 130.39(19) . 2_655 ?
P9 Na17 P35 72.85(10) 3 2_655 ?
P33 Na17 P35 103.96(16) . 2_655 ?
P34 Na17 P35 139.6(3) . 2_655 ?
Si23 Na17 P35 38.93(6) 2_655 2_655 ?
P9 Na17 Na13 158.3(3) 3 . ?
P33 Na17 Na13 55.92(12) . . ?
P34 Na17 Na13 57.26(13) . . ?
Si23 Na17 Na13 116.7(2) 2_655 . ?
P35 Na17 Na13 91.16(19) 2_655 . ?
P9 Na17 Na18 99.19(14) 3 3 ?
P33 Na17 Na18 53.47(8) . 3 ?
P34 Na17 Na18 131.64(13) . 3 ?
Si23 Na17 Na18 90.20(12) 2_655 3 ?
P35 Na17 Na18 56.66(10) 2_655 3 ?
Na13 Na17 Na18 83.31(17) . 3 ?
P9 Na17 Na1 87.02(13) 3 8 ?
P33 Na17 Na1 129.22(15) . 8 ?
P34 Na17 Na1 51.07(9) . 8 ?
Si23 Na17 Na1 79.94(12) 2_655 8 ?
P35 Na17 Na1 105.77(17) 2_655 8 ?
Na13 Na17 Na1 83.21(18) . 8 ?
Na18 Na17 Na1 157.5(3) 3 8 ?
P12 Na18 P12 118.2(2) . 2 ?
P12 Na18 P33 116.91(8) . 3_445 ?
P12 Na18 P33 74.50(4) 2 3_445 ?
P12 Na18 P33 74.50(4) . 4_545 ?
P12 Na18 P33 116.91(8) 2 4_545 ?
P33 Na18 P33 159.2(3) 3_445 4_545 ?
P12 Na18 Si22 147.23(18) . 3_445 ?
P12 Na18 Si22 42.99(3) 2 3_445 ?
P33 Na18 Si22 41.64(3) 3_445 3_445 ?
P33 Na18 Si22 135.15(9) 4_545 3_445 ?
P12 Na18 Si22 42.99(3) . 4_545 ?
P12 Na18 Si22 147.23(18) 2 4_545 ?
P33 Na18 Si22 135.15(9) 3_445 4_545 ?
P33 Na18 Si22 41.64(3) 4_545 4_545 ?
Si22 Na18 Si22 167.8(3) 3_445 4_545 ?
P12 Na18 P35 172.61(19) . 3_445 ?
P12 Na18 P35 68.57(3) 2 3_445 ?
P33 Na18 P35 66.74(7) 3_445 3_445 ?
P33 Na18 P35 100.07(12) 4_545 3_445 ?
Si22 Na18 P35 39.74(4) 3_445 3_445 ?
Si22 Na18 P35 129.73(19) 4_545 3_445 ?
P12 Na18 P35 68.57(3) . 4_545 ?
P12 Na18 P35 172.61(19) 2 4_545 ?
P33 Na18 P35 100.07(12) 3_445 4_545 ?
P33 Na18 P35 66.74(7) 4_545 4_545 ?
Si22 Na18 P35 129.73(19) 3_445 4_545 ?
Si22 Na18 P35 39.74(4) 4_545 4_545 ?
P35 Na18 P35 104.83(19) 3_445 4_545 ?
P12 Na18 Na17 78.87(8) . 3_445 ?
P12 Na18 Na17 120.66(9) 2 3_445 ?
P33 Na18 Na17 49.63(7) 3_445 3_445 ?
P33 Na18 Na17 122.43(14) 4_545 3_445 ?
Si22 Na18 Na17 90.60(8) 3_445 3_445 ?
Si22 Na18 Na17 85.63(8) 4_545 3_445 ?
P35 Na18 Na17 100.41(15) 3_445 3_445 ?
P35 Na18 Na17 56.14(10) 4_545 3_445 ?
P12 Na18 Na17 120.66(9) . 4_545 ?
P12 Na18 Na17 78.88(8) 2 4_545 ?
P33 Na18 Na17 122.43(14) 3_445 4_545 ?
P33 Na18 Na17 49.63(7) 4_545 4_545 ?
Si22 Na18 Na17 85.63(8) 3_445 4_545 ?
Si22 Na18 Na17 90.60(8) 4_545 4_545 ?
P35 Na18 Na17 56.14(10) 3_445 4_545 ?
P35 Na18 Na17 100.41(15) 4_545 4_545 ?
Na17 Na18 Na17 144.0(3) 3_445 4_545 ?
P14 Na19 P14 112.31(14) 2 . ?
P14 Na19 Si10 146.75(12) 2 . ?
P14 Na19 Si10 42.00(3) . . ?
P14 Na19 Si10 42.00(3) 2 2 ?
P14 Na19 Si10 146.75(12) . 2 ?
Si10 Na19 Si10 170.42(14) . 2 ?
P14 Na19 P13 171.49(8) 2 . ?
P14 Na19 P13 73.70(3) . . ?
Si10 Na19 P13 41.58(3) . . ?
Si10 Na19 P13 129.93(11) 2 . ?
P14 Na19 P13 73.70(3) 2 2 ?
P14 Na19 P13 171.49(8) . 2 ?
Si10 Na19 P13 129.92(11) . 2 ?
Si10 Na19 P13 41.58(3) 2 2 ?
P13 Na19 P13 101.03(11) . 2 ?
P14 Na19 P18 66.79(3) 2 2 ?
P14 Na19 P18 120.53(6) . 2 ?
Si10 Na19 P18 139.14(4) . 2 ?
Si10 Na19 P18 39.34(2) 2 2 ?
P13 Na19 P18 105.13(7) . 2 ?
P13 Na19 P18 66.99(4) 2 2 ?
P14 Na19 P18 120.53(6) 2 . ?
P14 Na19 P18 66.79(3) . . ?
Si10 Na19 P18 39.34(2) . . ?
Si10 Na19 P18 139.14(4) 2 . ?
P13 Na19 P18 66.99(4) . . ?
P13 Na19 P18 105.13(7) 2 . ?
P18 Na19 P18 168.28(14) 2 . ?
P14 Na19 Na2 117.81(4) 2 2 ?
P14 Na19 Na2 102.28(4) . 2 ?
Si10 Na19 Na2 92.04(6) . 2 ?
Si10 Na19 Na2 82.10(6) 2 2 ?
P13 Na19 Na2 54.00(6) . 2 ?
P13 Na19 Na2 79.18(8) 2 2 ?
P18 Na19 Na2 51.14(5) 2 2 ?
P18 Na19 Na2 120.19(9) . 2 ?
P14 Na19 Na2 102.28(4) 2 . ?
P14 Na19 Na2 117.81(4) . . ?
Si10 Na19 Na2 82.10(6) . . ?
Si10 Na19 Na2 92.04(6) 2 . ?
P13 Na19 Na2 79.18(8) . . ?
P13 Na19 Na2 54.00(6) 2 . ?
P18 Na19 Na2 120.19(9) 2 . ?
P18 Na19 Na2 51.14(5) . . ?
Na2 Na19 Na2 104.84(13) 2 . ?
P14 Na19 Na3 74.57(11) 2 2 ?
P14 Na19 Na3 74.22(9) . 2 ?
Si10 Na19 Na3 107.35(9) . 2 ?
Si10 Na19 Na3 77.44(8) 2 2 ?
P13 Na19 Na3 102.17(11) . 2 ?
P13 Na19 Na3 113.79(7) 2 2 ?
P18 Na19 Na3 47.27(8) 2 2 ?
P18 Na19 Na3 141.01(10) . 2 ?
Na2 Na19 Na3 67.24(11) 2 2 ?
Na2 Na19 Na3 167.42(11) . 2 ?
P14 Na19 Na3 74.22(9) 2 . ?
P14 Na19 Na3 74.57(11) . . ?
Si10 Na19 Na3 77.44(8) . . ?
Si10 Na19 Na3 107.35(9) 2 . ?
P13 Na19 Na3 113.79(7) . . ?
P13 Na19 Na3 102.17(11) 2 . ?
P18 Na19 Na3 141.01(10) 2 . ?
P18 Na19 Na3 47.27(8) . . ?
Na2 Na19 Na3 167.42(11) 2 . ?
Na2 Na19 Na3 67.24(11) . . ?
Na3 Na19 Na3 122.2(2) 2 . ?
P6 Si1 P4 107.64(6) . . ?
P6 Si1 P5 114.37(6) . . ?
P4 Si1 P5 104.58(5) . . ?
P6 Si1 P22 113.66(6) . . ?
P4 Si1 P22 105.61(5) . . ?
P5 Si1 P22 110.14(6) . . ?
P6 Si1 Na7 60.90(8) . . ?
P4 Si1 Na7 54.18(8) . . ?
P5 Si1 Na7 147.72(8) . . ?
P22 Si1 Na7 99.80(8) . . ?
P6 Si1 Na14 151.56(7) . 7 ?
P4 Si1 Na14 55.37(5) . 7 ?
P5 Si1 Na14 58.03(5) . 7 ?
P22 Si1 Na14 93.91(6) . 7 ?
Na7 Si1 Na14 109.38(8) . 7 ?
P6 Si1 Na8 63.73(5) . . ?
P4 Si1 Na8 104.32(6) . . ?
P5 Si1 Na8 149.88(6) . . ?
P22 Si1 Na8 53.20(5) . . ?
Na7 Si1 Na8 60.47(7) . . ?
Na14 Si1 Na8 137.99(6) 7 . ?
P5 Si2 P8 102.03(5) . . ?
P5 Si2 P7 106.47(6) . . ?
P8 Si2 P7 113.70(6) . . ?
P5 Si2 P23 109.59(6) . . ?
P8 Si2 P23 109.63(6) . . ?
P7 Si2 P23 114.57(5) . . ?
P6 Si3 P14 104.62(5) . . ?
P6 Si3 P24 111.23(5) . . ?
P14 Si3 P24 107.05(5) . . ?
P6 Si3 P7 106.43(5) . . ?
P14 Si3 P7 111.90(5) . . ?
P24 Si3 P7 115.16(5) . . ?
P8 Si4 P34 102.48(5) . 7 ?
P8 Si4 P25 113.96(6) . . ?
P34 Si4 P25 108.77(5) 7 . ?
P8 Si4 P10 105.68(6) . . ?
P34 Si4 P10 112.06(5) 7 . ?
P25 Si4 P10 113.41(5) . . ?
P8 Si4 Na1 71.71(10) . 2 ?
P34 Si4 Na1 65.08(8) 7 2 ?
P25 Si4 Na1 172.93(10) . 2 ?
P10 Si4 Na1 67.58(7) . 2 ?
P8 Si4 Na12 58.88(6) . 7 ?
P34 Si4 Na12 101.90(5) 7 7 ?
P25 Si4 Na12 58.58(6) . 7 ?
P10 Si4 Na12 145.40(5) . 7 ?
Na1 Si4 Na12 124.92(10) 2 7 ?
P34 Si5 P27 109.70(6) 7 . ?
P34 Si5 P11 106.90(5) 7 6 ?
P27 Si5 P11 110.75(5) . 6 ?
P34 Si5 P9 109.99(5) 7 . ?
P27 Si5 P9 115.54(5) . . ?
P11 Si5 P9 103.50(5) 6 . ?
P26 Si6 P10 109.94(5) . . ?
P26 Si6 P9 119.30(5) . . ?
P10 Si6 P9 104.45(5) . . ?
P26 Si6 P12 110.85(5) . . ?
P10 Si6 P12 104.52(5) . . ?
P9 Si6 P12 106.64(5) . . ?
P17 Si7 P16 100.69(5) . . ?
P17 Si7 P19 108.33(5) . 7_556 ?
P16 Si7 P19 110.00(5) . 7_556 ?
P17 Si7 P11 110.49(5) . . ?
P16 Si7 P11 110.22(5) . . ?
P19 Si7 P11 116.02(5) 7_556 . ?
P17 Si7 Na1 70.00(9) . . ?
P16 Si7 Na1 64.58(7) . . ?
P19 Si7 Na1 173.33(10) 7_556 . ?
P11 Si7 Na1 70.30(10) . . ?
P17 Si7 Na9 93.13(8) . 7_556 ?
P16 Si7 Na9 59.12(6) . 7_556 ?
P19 Si7 Na9 57.07(6) 7_556 7_556 ?
P11 Si7 Na9 155.99(8) . 7_556 ?
Na1 Si7 Na9 116.32(10) . 7_556 ?
P7 Si8 P28 119.98(5) . . ?
P7 Si8 P13 101.12(5) . . ?
P28 Si8 P13 112.67(5) . . ?
P7 Si8 P10 100.52(5) . . ?
P28 Si8 P10 114.63(5) . . ?
P13 Si8 P10 106.05(5) . . ?
P7 Si8 Na2 65.56(6) . 2 ?
P28 Si8 Na2 174.21(7) . 2 ?
P13 Si8 Na2 66.31(6) . 2 ?
P10 Si8 Na2 61.18(5) . 2 ?
P33 Si9 P29 109.27(6) 4_545 . ?
P33 Si9 P15 110.34(6) 4_545 . ?
P29 Si9 P15 114.92(5) . . ?
P33 Si9 P11 108.40(5) 4_545 . ?
P29 Si9 P11 111.04(5) . . ?
P15 Si9 P11 102.56(5) . . ?
P14 Si10 P18 102.26(5) . . ?
P14 Si10 P30 111.58(5) . . ?
P18 Si10 P30 110.91(5) . . ?
P14 Si10 P13 109.29(5) . . ?
P18 Si10 P13 107.25(5) . . ?
P30 Si10 P13 114.75(5) . . ?
P14 Si10 Na19 60.52(7) . . ?
P18 Si10 Na19 73.15(4) . . ?
P30 Si10 Na19 172.05(8) . . ?
P13 Si10 Na19 69.26(7) . . ?
P14 Si10 Na11 96.44(15) . . ?
P18 Si10 Na11 57.98(10) . . ?
P30 Si10 Na11 59.81(8) . . ?
P13 Si10 Na11 153.09(16) . . ?
Na19 Si10 Na11 120.01(9) . . ?
P13 Si11 P15 102.03(5) . . ?
P13 Si11 P31 112.53(5) . . ?
P15 Si11 P31 118.81(5) . . ?
P13 Si11 P12 103.46(5) . . ?
P15 Si11 P12 104.76(5) . . ?
P31 Si11 P12 113.55(5) . . ?
P17 Si12 P18 100.12(5) . . ?
P17 Si12 P32 111.19(5) . . ?
P18 Si12 P32 110.46(5) . . ?
P17 Si12 P15 107.21(5) . . ?
P18 Si12 P15 109.60(5) . . ?
P32 Si12 P15 116.92(5) . . ?
P17 Si12 Na2 69.77(6) . . ?
P18 Si12 Na2 67.35(6) . . ?
P32 Si12 Na2 177.80(7) . . ?
P15 Si12 Na2 64.23(6) . . ?
P17 Si12 Na11 60.33(11) . 7_556 ?
P18 Si12 Na11 90.02(16) . 7_556 ?
P32 Si12 Na11 59.74(8) . 7_556 ?
P15 Si12 Na11 158.98(17) . 7_556 ?
Na2 Si12 Na11 119.96(10) . 7_556 ?
P3 Si13 P19 105.67(5) . . ?
P3 Si13 P21 108.46(5) . . ?
P19 Si13 P21 103.86(5) . . ?
P3 Si13 P27 111.97(6) . 4 ?
P19 Si13 P27 109.80(5) . 4 ?
P21 Si13 P27 116.29(5) . 4 ?
P36 Si14 P22 108.60(5) . . ?
P36 Si14 P23 109.77(5) . . ?
P22 Si14 P23 107.11(5) . . ?
P36 Si14 P24 110.04(5) . . ?
P22 Si14 P24 108.99(5) . . ?
P23 Si14 P24 112.22(5) . . ?
P36 Si14 Na12 96.76(6) . . ?
P22 Si14 Na12 56.60(5) . . ?
P23 Si14 Na12 59.36(5) . . ?
P24 Si14 Na12 152.94(7) . . ?
P36 Si14 Na8 103.45(6) . . ?
P22 Si14 Na8 54.52(5) . . ?
P23 Si14 Na8 146.17(6) . . ?
P24 Si14 Na8 59.93(5) . . ?
Na12 Si14 Na8 111.12(6) . . ?
P37 Si15 P28 109.52(5) . . ?
P37 Si15 P23 112.80(5) . . ?
P28 Si15 P23 114.39(5) . . ?
P37 Si15 P25 106.08(5) . . ?
P28 Si15 P25 110.27(5) . . ?
P23 Si15 P25 103.28(5) . . ?
P40 Si16 P26 110.67(5) . . ?
P40 Si16 P27 107.92(5) . . ?
P26 Si16 P27 117.55(5) . . ?
P40 Si16 P25 106.36(5) . . ?
P26 Si16 P25 108.80(5) . . ?
P27 Si16 P25 104.85(5) . . ?
P38 Si17 P26 104.89(6) . . ?
P38 Si17 P20 103.86(5) . 4_545 ?
P26 Si17 P20 113.69(5) . 4_545 ?
P38 Si17 P21 116.08(6) . 4_545 ?
P26 Si17 P21 115.72(5) . 4_545 ?
P20 Si17 P21 102.24(5) 4_545 4_545 ?
P39 Si18 P28 109.54(5) . . ?
P39 Si18 P24 112.08(5) . . ?
P28 Si18 P24 114.42(5) . . ?
P39 Si18 P30 105.56(5) . . ?
P28 Si18 P30 106.95(5) . . ?
P24 Si18 P30 107.77(5) . . ?
P2 Si19 P29 104.33(6) 4_545 . ?
P2 Si19 P31 115.23(6) 4_545 . ?
P29 Si19 P31 117.79(6) . . ?
P2 Si19 P20 106.06(6) 4_545 4_545 ?
P29 Si19 P20 104.96(5) . 4_545 ?
P31 Si19 P20 107.47(5) . 4_545 ?
P1 Si20 P19 106.03(5) 7_556 7_556 ?
P1 Si20 P32 109.18(6) 7_556 . ?
P19 Si20 P32 99.83(5) 7_556 . ?
P1 Si20 P29 114.93(6) 7_556 . ?
P19 Si20 P29 108.65(5) 7_556 . ?
P32 Si20 P29 116.63(5) . . ?
P41 Si21 P31 105.01(5) 2_655 . ?
P41 Si21 P32 114.19(5) 2_655 . ?
P31 Si21 P32 115.79(5) . . ?
P41 Si21 P30 109.94(5) 2_655 . ?
P31 Si21 P30 110.88(5) . . ?
P32 Si21 P30 101.07(5) . . ?
P33 Si22 P35 105.66(5) . . ?
P33 Si22 P20 107.49(5) . . ?
P35 Si22 P20 112.15(5) . . ?
P33 Si22 P12 109.86(5) . 4 ?
P35 Si22 P12 106.34(5) . 4 ?
P20 Si22 P12 114.96(5) . 4 ?
P33 Si22 Na18 66.53(4) . 3 ?
P35 Si22 Na18 74.77(11) . 3 ?
P20 Si22 Na18 172.32(8) . 3 ?
P12 Si22 Na18 64.57(11) 4 3 ?
P16 Si23 P35 104.88(5) 7_556 . ?
P16 Si23 P9 107.90(5) 7_556 4 ?
P35 Si23 P9 110.52(5) . 4 ?
P16 Si23 P21 107.67(5) 7_556 . ?
P35 Si23 P21 110.41(5) . . ?
P9 Si23 P21 114.90(5) 4 . ?
P16 Si23 Na17 80.76(11) 7_556 2_655 ?
P35 Si23 Na17 70.91(10) . 2_655 ?
P9 Si23 Na17 56.81(13) 4 2_655 ?
P21 Si23 Na17 170.32(13) . 2_655 ?
P39 Si24 P36 118.44(6) . . ?
P39 Si24 P37 111.55(5) . . ?
P36 Si24 P37 116.66(6) . . ?
P39 Si24 Si24 101.11(6) . 2_655 ?
P36 Si24 Si24 106.73(4) . 2_655 ?
P37 Si24 Si24 98.82(4) . 2_655 ?
P39 Si24 Na16 168.54(7) . . ?
P36 Si24 Na16 60.16(5) . . ?
P37 Si24 Na16 63.08(5) . . ?
Si24 Si24 Na16 89.92(7) 2_655 . ?
P39 Si24 Na15 63.10(6) . . ?
P36 Si24 Na15 58.84(5) . . ?
P37 Si24 Na15 161.46(7) . . ?
Si24 Si24 Na15 99.65(6) 2_655 . ?
Na16 Si24 Na15 118.44(6) . . ?
P38 Si25 P3 122.37(6) . 4_545 ?
P38 Si25 P40 114.34(6) . . ?
P3 Si25 P40 115.47(6) 4_545 . ?
P38 Si25 Si25 95.69(6) . 2_655 ?
P3 Si25 Si25 100.91(5) 4_545 2_655 ?
P40 Si25 Si25 101.63(5) . 2_655 ?
P38 Si25 Na5 61.96(18) . 4_545 ?
P3 Si25 Na5 63.45(19) 4_545 4_545 ?
P40 Si25 Na5 168.74(12) . 4_545 ?
Si25 Si25 Na5 89.46(11) 2_655 4_545 ?
P2 Si26 P4 97.76(6) 3_545 7 ?
P2 Si26 P1 110.62(7) 3_545 8 ?
P4 Si26 P1 110.07(6) 7 8 ?
P2 Si26 P41 113.30(6) 3_545 . ?
P4 Si26 P41 109.06(6) 7 . ?
P1 Si26 P41 114.69(6) 8 . ?
P2 Si26 Ba1 160.83(5) 3_545 8 ?
P4 Si26 Ba1 101.40(4) 7 8 ?
P1 Si26 Ba1 61.79(4) 8 8 ?
P41 Si26 Ba1 60.72(4) . 8 ?
Si20 P1 Si26 99.64(6) 7_556 8_456 ?
Si20 P1 Na3 101.69(12) 7_556 . ?
Si26 P1 Na3 103.84(19) 8_456 . ?
Si20 P1 Ba1 100.01(5) 7_556 . ?
Si26 P1 Ba1 81.04(4) 8_456 . ?
Na3 P1 Ba1 23.56(18) . . ?
Si20 P1 Ba3 88.90(4) 7_556 4 ?
Si26 P1 Ba3 90.61(5) 8_456 4 ?
Na3 P1 Ba3 160.20(17) . 4 ?
Ba1 P1 Ba3 168.65(4) . 4 ?
Si20 P1 Na7 151.03(8) 7_556 2 ?
Si26 P1 Na7 77.58(8) 8_456 2 ?
Na3 P1 Na7 106.99(13) . 2 ?
Ba1 P1 Na7 107.87(7) . 2 ?
Ba3 P1 Na7 62.49(6) 4 2 ?
Si19 P2 Si26 103.83(6) 4 3_455 ?
Si19 P2 Ba3 149.38(6) 4 3_455 ?
Si26 P2 Ba3 102.45(5) 3_455 3_455 ?
Si19 P2 Na7 90.15(8) 4 . ?
Si26 P2 Na7 165.29(9) 3_455 . ?
Ba3 P2 Na7 65.61(7) 3_455 . ?
Si19 P2 Ba3 98.50(5) 4 7 ?
Si26 P2 Ba3 85.94(5) 3_455 7 ?
Ba3 P2 Ba3 98.77(3) 3_455 7 ?
Na7 P2 Ba3 87.47(7) . 7 ?
Si13 P3 Si25 96.45(5) . 4 ?
Si13 P3 Na5 159.83(13) . 2 ?
Si25 P3 Na5 103.67(13) 4 2 ?
Si13 P3 Na4 97.4(3) . . ?
Si25 P3 Na4 95.8(2) 4 . ?
Na5 P3 Na4 79.4(4) 2 . ?
Si13 P3 Na5 96.00(12) . . ?
Si25 P3 Na5 77.07(18) 4 . ?
Na5 P3 Na5 87.2(3) 2 . ?
Na4 P3 Na5 19.0(2) . . ?
Si13 P3 Na4 148.6(2) . 2 ?
Si25 P3 Na4 108.5(2) 4 2 ?
Na5 P3 Na4 17.9(2) 2 2 ?
Na4 P3 Na4 62.2(4) . 2 ?
Na5 P3 Na4 72.2(2) . 2 ?
Si13 P3 Ba3 90.28(4) . 4 ?
Si25 P3 Ba3 91.32(4) 4 4 ?
Na5 P3 Ba3 90.7(2) 2 4 ?
Na4 P3 Ba3 168.9(3) . 4 ?
Na5 P3 Ba3 167.32(17) . 4 ?
Na4 P3 Ba3 107.44(18) 2 4 ?
Si1 P4 Si26 105.03(5) . 7 ?
Si1 P4 Na7 84.12(9) . . ?
Si26 P4 Na7 93.06(10) 7 . ?
Si1 P4 Na14 83.87(6) . 7 ?
Si26 P4 Na14 95.04(7) 7 7 ?
Na7 P4 Na14 166.92(10) . 7 ?
Si1 P4 Ba3 157.45(5) . 7 ?
Si26 P4 Ba3 96.75(4) 7 7 ?
Na7 P4 Ba3 100.70(9) . 7 ?
Na14 P4 Ba3 88.54(5) 7 7 ?
Si2 P5 P42 104.73(9) . 2 ?
Si2 P5 Si1 104.70(5) . . ?
P42 P5 Si1 106.68(9) 2 . ?
Si2 P5 Na14 147.70(7) . 7 ?
P42 P5 Na14 103.62(9) 2 7 ?
Si1 P5 Na14 81.43(6) . 7 ?
Si2 P5 Na16 92.77(6) . 7 ?
P42 P5 Na16 86.80(10) 2 7 ?
Si1 P5 Na16 153.96(7) . 7 ?
Na14 P5 Na16 73.67(6) 7 7 ?
Si2 P5 Ba1 92.31(4) . 2 ?
P42 P5 Ba1 28.53(8) 2 2 ?
Si1 P5 Ba1 85.59(4) . 2 ?
Na14 P5 Ba1 119.92(6) 7 2 ?
Na16 P5 Ba1 113.28(6) 7 2 ?
Si3 P6 Si1 103.71(5) . . ?
Si3 P6 Na5 115.0(2) . . ?
Si1 P6 Na5 133.6(2) . . ?
Si3 P6 Na4 96.6(2) . . ?
Si1 P6 Na4 153.9(2) . . ?
Na5 P6 Na4 20.6(2) . . ?
Si3 P6 Na7 151.99(9) . . ?
Si1 P6 Na7 78.24(8) . . ?
Na5 P6 Na7 55.5(2) . . ?
Na4 P6 Na7 76.1(2) . . ?
Si3 P6 Na3 92.38(11) . 2 ?
Si1 P6 Na3 105.95(18) . 2 ?
Na5 P6 Na3 97.3(2) . 2 ?
Na4 P6 Na3 89.2(3) . 2 ?
Na7 P6 Na3 114.23(13) . 2 ?
Si3 P6 Na8 85.43(6) . . ?
Si1 P6 Na8 77.60(5) . . ?
Na5 P6 Na8 80.89(14) . . ?
Na4 P6 Na8 88.0(3) . . ?
Na7 P6 Na8 67.50(8) . . ?
Na3 P6 Na8 176.22(17) 2 . ?
Si3 P6 Ba1 92.99(4) . 2 ?
Si1 P6 Ba1 83.68(4) . 2 ?
Na5 P6 Ba1 117.25(14) . 2 ?
Na4 P6 Ba1 111.8(3) . 2 ?
Na7 P6 Ba1 114.91(8) . 2 ?
Na3 P6 Ba1 22.82(17) 2 2 ?
Na8 P6 Ba1 160.23(5) . 2 ?
Si8 P7 Si2 102.47(5) . . ?
Si8 P7 Si3 104.94(5) . . ?
Si2 P7 Si3 108.01(5) . . ?
Si8 P7 Na2 74.32(6) . 2 ?
Si2 P7 Na2 121.08(7) . 2 ?
Si3 P7 Na2 130.06(7) . 2 ?
Si8 P7 Ba1 154.68(5) . 2 ?
Si2 P7 Ba1 89.57(4) . 2 ?
Si3 P7 Ba1 92.04(4) . 2 ?
Na2 P7 Ba1 80.38(5) 2 2 ?
Si4 P8 Si2 102.23(5) . . ?
Si4 P8 Na16 157.93(7) . 7 ?
Si2 P8 Na16 90.32(6) . 7 ?
Si4 P8 Na12 82.78(6) . 7 ?
Si2 P8 Na12 84.99(6) . 7 ?
Na16 P8 Na12 80.29(7) 7 7 ?
Si4 P8 Na1 67.98(8) . 2 ?
Si2 P8 Na1 124.12(8) . 2 ?
Na16 P8 Na1 119.48(9) 7 2 ?
Na12 P8 Na1 141.63(9) 7 2 ?
Si6 P9 Si23 102.51(5) . 4_545 ?
Si6 P9 Si5 105.14(5) . . ?
Si23 P9 Si5 109.09(5) 4_545 . ?
Si6 P9 Na17 117.79(12) . 3_445 ?
Si23 P9 Na17 81.07(15) 4_545 3_445 ?
Si5 P9 Na17 132.73(11) . 3_445 ?
Si6 P10 Si8 104.22(5) . . ?
Si6 P10 Si4 105.30(5) . . ?
Si8 P10 Si4 107.11(5) . . ?
Si6 P10 Na2 122.09(7) . 2 ?
Si8 P10 Na2 77.28(6) . 2 ?
Si4 P10 Na2 130.10(7) . 2 ?
Si6 P10 Na1 117.56(11) . 2 ?
Si8 P10 Na1 137.64(10) . 2 ?
Si4 P10 Na1 69.53(7) . 2 ?
Na2 P10 Na1 75.09(8) 2 2 ?
Si5 P11 Si9 107.21(5) 6_556 . ?
Si5 P11 Si7 104.78(5) 6_556 . ?
Si9 P11 Si7 105.12(5) . . ?
Si5 P11 Na1 123.06(8) 6_556 . ?
Si9 P11 Na1 129.60(7) . . ?
Si7 P11 Na1 67.37(8) . . ?
Si6 P12 Si11 105.02(5) . . ?
Si6 P12 Si22 105.97(5) . 4_545 ?
Si11 P12 Si22 103.77(5) . 4_545 ?
Si6 P12 Na18 133.95(7) . . ?
Si11 P12 Na18 120.30(8) . . ?
Si22 P12 Na18 72.44(10) 4_545 . ?
Si8 P13 Si11 103.71(5) . . ?
Si8 P13 Si10 104.94(5) . . ?
Si11 P13 Si10 106.93(5) . . ?
Si8 P13 Na2 73.35(6) . 2 ?
Si11 P13 Na2 120.60(6) . 2 ?
Si10 P13 Na2 131.67(6) . 2 ?
Si8 P13 Na19 119.99(5) . . ?
Si11 P13 Na19 135.88(6) . . ?
Si10 P13 Na19 69.16(5) . . ?
Na2 P13 Na19 70.85(5) 2 . ?
Si10 P14 Si3 104.26(5) . . ?
Si10 P14 Na19 77.48(7) . . ?
Si3 P14 Na19 113.53(5) . . ?
Si10 P14 Na9 91.35(9) . . ?
Si3 P14 Na9 86.81(8) . . ?
Na19 P14 Na9 158.54(8) . . ?
Si10 P14 Na4 167.02(18) . . ?
Si3 P14 Na4 86.28(15) . . ?
Na19 P14 Na4 105.5(3) . . ?
Na9 P14 Na4 81.6(3) . . ?
Si11 P15 Si9 104.34(5) . . ?
Si11 P15 Si12 103.80(5) . . ?
Si9 P15 Si12 108.13(5) . . ?
Si11 P15 Na2 124.94(7) . . ?
Si9 P15 Na2 129.68(7) . . ?
Si12 P15 Na2 72.04(6) . . ?
Si23 P16 Si7 105.60(5) 7_556 . ?
Si23 P16 Na1 122.67(11) 7_556 . ?
Si7 P16 Na1 72.68(8) . . ?
Si23 P16 Na9 93.37(9) 7_556 7_556 ?
Si7 P16 Na9 81.42(7) . 7_556 ?
Na1 P16 Na9 139.79(12) . 7_556 ?
Si23 P16 Na6 160.47(11) 7_556 . ?
Si7 P16 Na6 91.31(10) . . ?
Na1 P16 Na6 71.25(17) . . ?
Na9 P16 Na6 79.33(16) 7_556 . ?
Si23 P16 Na15 90.35(6) 7_556 7_556 ?
Si7 P16 Na15 157.26(7) . 7_556 ?
Na1 P16 Na15 112.47(10) . 7_556 ?
Na9 P16 Na15 81.56(8) 7_556 7_556 ?
Na6 P16 Na15 70.77(10) . 7_556 ?
Si12 P17 Si7 103.61(5) . . ?
Si12 P17 Na6 155.03(14) . . ?
Si7 P17 Na6 98.24(12) . . ?
Si12 P17 Na11 79.67(13) . 7_556 ?
Si7 P17 Na11 98.47(19) . 7_556 ?
Na6 P17 Na11 85.34(18) . 7_556 ?
Si12 P17 Na2 69.06(6) . . ?
Si7 P17 Na2 121.01(7) . . ?
Na6 P17 Na2 109.44(15) . . ?
Na11 P17 Na2 133.8(2) 7_556 . ?
Si12 P17 Na1 127.59(9) . . ?
Si7 P17 Na1 68.85(8) . . ?
Na6 P17 Na1 71.80(17) . . ?
Na11 P17 Na1 151.28(18) 7_556 . ?
Na2 P17 Na1 72.07(7) . . ?
Si10 P18 Si12 103.37(5) . . ?
Si10 P18 Na11 83.16(14) . . ?
Si12 P18 Na11 92.49(19) . . ?
Si10 P18 Na3 121.99(18) . . ?
Si12 P18 Na3 134.28(18) . . ?
Na11 P18 Na3 87.86(14) . . ?
Si10 P18 Na2 119.24(7) . . ?
Si12 P18 Na2 70.75(6) . . ?
Na11 P18 Na2 154.08(19) . . ?
Na3 P18 Na2 90.16(13) . . ?
Si10 P18 Na19 67.51(4) . . ?
Si12 P18 Na19 127.50(8) . . ?
Na11 P18 Na19 133.9(2) . . ?
Na3 P18 Na19 79.47(15) . . ?
Na2 P18 Na19 70.75(7) . . ?
Si10 P18 Ba1 143.83(5) . . ?
Si12 P18 Ba1 112.24(4) . . ?
Na11 P18 Ba1 89.02(9) . . ?
Na3 P18 Ba1 22.05(17) . . ?
Na2 P18 Ba1 79.82(6) . . ?
Na19 P18 Ba1 94.41(5) . . ?
Si13 P19 Si7 106.13(5) . 7_556 ?
Si13 P19 Si20 105.90(5) . 7_556 ?
Si7 P19 Si20 110.02(5) 7_556 7_556 ?
Si13 P19 Na9 96.62(9) . . ?
Si7 P19 Na9 82.72(7) 7_556 . ?
Si20 P19 Na9 149.19(8) 7_556 . ?
Si22 P20 Si17 106.02(5) . 4 ?
Si22 P20 Si19 108.99(5) . 4 ?
Si17 P20 Si19 103.57(5) 4 4 ?
Si22 P20 Na7 152.90(8) . . ?
Si17 P20 Na7 82.15(8) 4 . ?
Si19 P20 Na7 93.54(8) 4 . ?
Si22 P20 Na8 85.08(6) . . ?
Si17 P20 Na8 89.67(5) 4 . ?
Si19 P20 Na8 156.61(6) 4 . ?
Na7 P20 Na8 68.93(8) . . ?
Si13 P21 Si23 108.52(5) . . ?
Si13 P21 Si17 103.50(5) . 4 ?
Si23 P21 Si17 107.01(5) . 4 ?
Si13 P21 Na8 153.94(6) . . ?
Si23 P21 Na8 86.03(6) . . ?
Si17 P21 Na8 92.14(6) 4 . ?
Si13 P21 Na9 86.65(6) . . ?
Si23 P21 Na9 85.07(6) . . ?
Si17 P21 Na9 160.30(7) 4 . ?
Na8 P21 Na9 72.84(7) . . ?
Si13 P21 Na5 86.71(15) . . ?
Si23 P21 Na5 161.34(11) . . ?
Si17 P21 Na5 78.75(17) 4 . ?
Na8 P21 Na5 75.91(12) . . ?
Na9 P21 Na5 85.14(16) . . ?
Si14 P22 Si1 106.42(5) . . ?
Si14 P22 Na8 85.33(6) . . ?
Si1 P22 Na8 86.75(6) . . ?
Si14 P22 Na12 82.05(6) . . ?
Si1 P22 Na12 97.43(8) . . ?
Na8 P22 Na12 167.36(7) . . ?
Si14 P22 Na10 151.11(10) . . ?
Si1 P22 Na10 102.48(9) . . ?
Na8 P22 Na10 96.35(8) . . ?
Na12 P22 Na10 94.39(9) . . ?
Si14 P22 Na13 85.29(8) . . ?
Si1 P22 Na13 168.08(8) . . ?
Na8 P22 Na13 92.05(13) . . ?
Na12 P22 Na13 86.27(14) . . ?
Na10 P22 Na13 65.84(11) . . ?
Si15 P23 Si2 108.29(5) . . ?
Si15 P23 Si14 106.05(5) . . ?
Si2 P23 Si14 108.43(5) . . ?
Si15 P23 Na12 150.86(7) . . ?
Si2 P23 Na12 96.91(7) . . ?
Si14 P23 Na12 78.55(5) . . ?
Si15 P23 Na12 90.21(6) . 7 ?
Si2 P23 Na12 85.85(7) . 7 ?
Si14 P23 Na12 152.95(6) . 7 ?
Na12 P23 Na12 76.95(7) . 7 ?
Si3 P24 Si18 108.15(5) . . ?
Si3 P24 Si14 107.67(5) . . ?
Si18 P24 Si14 106.22(5) . . ?
Si3 P24 Na9 84.30(7) . . ?
Si18 P24 Na9 92.47(9) . . ?
Si14 P24 Na9 152.69(8) . . ?
Si3 P24 Na8 89.02(6) . . ?
Si18 P24 Na8 158.70(6) . . ?
Si14 P24 Na8 79.31(5) . . ?
Na9 P24 Na8 76.39(9) . . ?
Si3 P24 Na15 160.60(6) . . ?
Si18 P24 Na15 84.45(6) . . ?
Si14 P24 Na15 81.79(6) . . ?
Na9 P24 Na15 80.38(7) . . ?
Na8 P24 Na15 75.89(7) . . ?
Si4 P25 Si16 106.54(5) . . ?
Si4 P25 Si15 108.00(5) . . ?
Si16 P25 Si15 106.96(5) . . ?
Si4 P25 Na12 81.82(7) . 7 ?
Si16 P25 Na12 158.94(6) . 7 ?
Si15 P25 Na12 88.00(5) . 7 ?
Si4 P25 Na14 151.79(6) . . ?
Si16 P25 Na14 93.39(6) . . ?
Si15 P25 Na14 84.12(6) . . ?
Na12 P25 Na14 73.05(7) 7 . ?
Si6 P26 Si17 104.57(5) . . ?
Si6 P26 Si16 106.33(5) . . ?
Si17 P26 Si16 104.76(5) . . ?
Si6 P26 Ba2 152.07(4) . . ?
Si17 P26 Ba2 95.01(4) . . ?
Si16 P26 Ba2 87.21(4) . . ?
Si16 P27 Si5 105.91(5) . . ?
Si16 P27 Si13 103.00(5) . 4_545 ?
Si5 P27 Si13 107.86(5) . 4_545 ?
Si16 P27 Na10 103.17(7) . 7 ?
Si5 P27 Na10 83.68(8) . 7 ?
Si13 P27 Na10 147.02(8) 4_545 7 ?
Si16 P27 Ba3 94.30(4) . . ?
Si5 P27 Ba3 153.15(4) . . ?
Si13 P27 Ba3 83.89(4) 4_545 . ?
Na10 P27 Ba3 74.48(8) 7 . ?
Si8 P28 Si15 105.71(5) . . ?
Si8 P28 Si18 107.21(5) . . ?
Si15 P28 Si18 104.44(5) . . ?
Si8 P28 Ba2 149.82(4) . . ?
Si15 P28 Ba2 89.17(4) . . ?
Si18 P28 Ba2 93.77(4) . . ?
Si19 P29 Si9 106.59(5) . . ?
Si19 P29 Si20 100.93(5) . . ?
Si9 P29 Si20 110.36(5) . . ?
Si19 P29 Na10 101.96(7) . 4_545 ?
Si9 P29 Na10 83.14(8) . 4_545 ?
Si20 P29 Na10 148.63(8) . 4_545 ?
Si19 P29 Ba3 96.33(4) . 6_556 ?
Si9 P29 Ba3 150.95(5) . 6_556 ?
Si20 P29 Ba3 81.72(4) . 6_556 ?
Na10 P29 Ba3 74.69(7) 4_545 6_556 ?
Si10 P30 Si18 105.40(5) . . ?
Si10 P30 Si21 108.13(5) . . ?
Si18 P30 Si21 107.99(5) . . ?
Si10 P30 Na11 80.50(10) . . ?
Si18 P30 Na11 148.87(16) . . ?
Si21 P30 Na11 98.62(19) . . ?
Si10 P30 Na9 80.66(6) . . ?
Si18 P30 Na9 84.07(7) . . ?
Si21 P30 Na9 161.78(7) . . ?
Na11 P30 Na9 66.49(19) . . ?
Si21 P31 Si11 107.19(5) . . ?
Si21 P31 Si19 104.03(5) . . ?
Si11 P31 Si19 104.24(5) . . ?
Si21 P31 Ba2 89.20(4) . . ?
Si11 P31 Ba2 145.98(4) . . ?
Si19 P31 Ba2 100.15(4) . . ?
Si21 P32 Si20 102.78(5) . . ?
Si21 P32 Si12 107.27(5) . . ?
Si20 P32 Si12 106.68(5) . . ?
Si21 P32 Na11 148.14(17) . 7_556 ?
Si20 P32 Na11 105.1(2) . 7_556 ?
Si12 P32 Na11 79.00(11) . 7_556 ?
Si21 P32 Na11 90.91(12) . . ?
Si20 P32 Na11 160.39(14) . . ?
Si12 P32 Na11 81.99(9) . . ?
Na11 P32 Na11 58.5(3) 7_556 . ?
Si21 P32 Ba1 81.25(4) . 7_556 ?
Si20 P32 Ba1 87.51(4) . 7_556 ?
Si12 P32 Ba1 160.81(5) . 7_556 ?
Na11 P32 Ba1 84.93(9) 7_556 7_556 ?
Na11 P32 Ba1 80.69(9) . 7_556 ?
Si22 P33 Si9 105.94(5) . 4 ?
Si22 P33 Na17 146.45(12) . . ?
Si9 P33 Na17 97.76(15) 4 . ?
Si22 P33 Na13 104.70(11) . . ?
Si9 P33 Na13 137.25(12) 4 . ?
Na17 P33 Na13 70.62(17) . . ?
Si22 P33 Na18 71.84(4) . 3 ?
Si9 P33 Na18 114.48(13) 4 3 ?
Na17 P33 Na18 76.90(10) . 3 ?
Na13 P33 Na18 102.97(16) . 3 ?
Si22 P33 Na10 100.44(8) . . ?
Si9 P33 Na10 83.18(7) 4 . ?
Na17 P33 Na10 105.74(12) . . ?
Na13 P33 Na10 62.42(11) . . ?
Na18 P33 Na10 161.91(13) 3 . ?
Si5 P34 Si4 104.45(5) 7 7 ?
Si5 P34 Na17 99.37(15) 7 . ?
Si4 P34 Na17 148.26(13) 7 . ?
Si5 P34 Na1 114.01(11) 7 8 ?
Si4 P34 Na1 72.82(8) 7 8 ?
Na17 P34 Na1 78.50(12) . 8 ?
Si5 P34 Na13 137.42(10) 7 . ?
Si4 P34 Na13 104.96(10) 7 . ?
Na17 P34 Na13 68.80(15) . . ?
Na1 P34 Na13 103.72(12) 8 . ?
Si5 P34 Na10 84.25(7) 7 . ?
Si4 P34 Na10 100.81(7) 7 . ?
Na17 P34 Na10 102.18(11) . . ?
Na1 P34 Na10 161.52(12) 8 . ?
Na13 P34 Na10 60.47(10) . . ?
Si23 P35 Si22 104.18(5) . . ?
Si23 P35 Na15 92.68(6) . . ?
Si22 P35 Na15 152.76(7) . . ?
Si23 P35 Na8 82.46(5) . . ?
Si22 P35 Na8 83.85(6) . . ?
Na15 P35 Na8 77.23(7) . . ?
Si23 P35 Na17 70.16(8) . 2_655 ?
Si22 P35 Na17 113.33(12) . 2_655 ?
Na15 P35 Na17 92.35(13) . 2_655 ?
Na8 P35 Na17 150.29(9) . 2_655 ?
Si23 P35 Na18 125.49(8) . 3 ?
Si22 P35 Na18 65.50(8) . 3 ?
Na15 P35 Na18 120.99(11) . 3 ?
Na8 P35 Na18 141.75(5) . 3 ?
Na17 P35 Na18 67.20(9) 2_655 3 ?
Si14 P36 Si24 99.85(5) . . ?
Si14 P36 Na13 89.58(9) . . ?
Si24 P36 Na13 170.54(10) . . ?
Si14 P36 Na15 91.24(7) . . ?
Si24 P36 Na15 80.08(6) . . ?
Na13 P36 Na15 99.04(14) . . ?
Si14 P36 Na16 100.86(7) . . ?
Si24 P36 Na16 78.42(5) . . ?
Na13 P36 Na16 100.74(14) . . ?
Na15 P36 Na16 156.81(8) . . ?
Si15 P37 Si24 98.71(5) . . ?
Si15 P37 Na14 88.06(6) . . ?
Si24 P37 Na14 147.36(7) . . ?
Si15 P37 Na16 98.28(6) . . ?
Si24 P37 Na16 75.75(5) . . ?
Na14 P37 Na16 71.67(6) . . ?
Si15 P37 Ba2 87.90(4) . . ?
Si24 P37 Ba2 93.16(4) . . ?
Na14 P37 Ba2 119.10(5) . . ?
Na16 P37 Ba2 167.96(5) . . ?
Si15 P37 Ba2 146.87(5) . 2_655 ?
Si24 P37 Ba2 113.36(4) . 2_655 ?
Na14 P37 Ba2 69.65(5) . 2_655 ?
Na16 P37 Ba2 97.48(5) . 2_655 ?
Ba2 P37 Ba2 82.46(2) . 2_655 ?
Si17 P38 Si25 95.31(5) . . ?
Si17 P38 Na7 85.60(9) . 4_545 ?
Si25 P38 Na7 132.20(10) . 4_545 ?
Si17 P38 Na5 88.77(13) . 4_545 ?
Si25 P38 Na5 78.52(17) . 4_545 ?
Na7 P38 Na5 53.69(18) 4_545 4_545 ?
Si17 P38 Ba3 146.79(5) . 2_655 ?
Si25 P38 Ba3 115.40(5) . 2_655 ?
Na7 P38 Ba3 64.80(8) 4_545 2_655 ?
Na5 P38 Ba3 85.51(16) 4_545 2_655 ?
Si17 P38 Ba2 96.62(4) . . ?
Si25 P38 Ba2 88.84(4) . . ?
Na7 P38 Ba2 138.67(9) 4_545 . ?
Na5 P38 Ba2 166.69(15) 4_545 . ?
Ba3 P38 Ba2 96.33(3) 2_655 . ?
Si18 P39 Si24 99.28(5) . . ?
Si18 P39 Na16 159.34(6) . 2_655 ?
Si24 P39 Na16 100.38(6) . 2_655 ?
Si18 P39 Na15 90.14(7) . . ?
Si24 P39 Na15 76.58(6) . . ?
Na16 P39 Na15 88.28(7) 2_655 . ?
Si18 P39 Na6 92.98(13) . 7_556 ?
Si24 P39 Na6 144.76(13) . 7_556 ?
Na16 P39 Na6 67.11(13) 2_655 7_556 ?
Na15 P39 Na6 70.44(12) . 7_556 ?
Si18 P39 Ba2 87.83(4) . . ?
Si24 P39 Ba2 88.53(4) . . ?
Na16 P39 Ba2 98.95(5) 2_655 . ?
Na15 P39 Ba2 164.45(5) . . ?
Na6 P39 Ba2 125.05(11) 7_556 . ?
Si16 P40 Si25 96.35(5) . . ?
Si16 P40 Na14 87.42(6) . . ?
Si25 P40 Na14 162.10(6) . . ?
Si16 P40 Ba2 89.56(4) . . ?
Si25 P40 Ba2 89.63(4) . . ?
Na14 P40 Ba2 107.94(5) . . ?
Si16 P40 Ba2 150.91(5) . 2_655 ?
Si25 P40 Ba2 111.93(4) . 2_655 ?
Na14 P40 Ba2 67.84(5) . 2_655 ?
Ba2 P40 Ba2 84.13(2) . 2_655 ?
Si16 P40 Ba3 93.77(4) . . ?
Si25 P40 Ba3 84.60(4) . . ?
Na14 P40 Ba3 77.67(4) . . ?
Ba2 P40 Ba3 173.62(3) . . ?
Ba2 P40 Ba3 95.49(2) 2_655 . ?
P42 P41 Si21 109.38(10) 8 2_655 ?
P42 P41 Si26 101.73(9) 8 . ?
Si21 P41 Si26 102.73(5) 2_655 . ?
P42 P41 Ba1 29.19(9) 8 8 ?
Si21 P41 Ba1 93.38(4) 2_655 8 ?
Si26 P41 Ba1 81.92(4) . 8 ?
P42 P41 Na14 90.44(9) 8 . ?
Si21 P41 Na14 158.75(6) 2_655 . ?
Si26 P41 Na14 79.78(6) . . ?
Ba1 P41 Na14 107.83(5) 8 . ?
P42 P41 Ba2 142.81(9) 8 2_655 ?
Si21 P41 Ba2 92.31(4) 2_655 2_655 ?
Si26 P41 Ba2 102.40(5) . 2_655 ?
Ba1 P41 Ba2 171.92(4) 8 2_655 ?
Na14 P41 Ba2 66.70(4) . 2_655 ?
Ba1 P42 P41 113.26(16) . 8_456 ?
Ba1 P42 P5 113.51(15) . 2 ?
P41 P42 P5 101.29(12) 8_456 2 ?
Ba1 P42 Na6 111.95(17) . . ?
P41 P42 Na6 103.34(18) 8_456 . ?
P5 P42 Na6 112.59(19) 2 . ?
Ba1 P42 Na3 7.76(10) . . ?
P41 P42 Na3 109.36(15) 8_456 . ?
P5 P42 Na3 108.78(15) 2 . ?
Na6 P42 Na3 119.70(17) . . ?

loop_
_geom_bond_atom_site_label_1
_geom_bond_atom_site_label_2
_geom_bond_distance
_geom_bond_site_symmetry_2
_geom_bond_publ_flag
Ba1 Na3 1.331(9) . ?
Ba1 P42 1.738(3) . ?
Ba1 P41 3.2732(12) 8_456 ?
Ba1 P1 3.3141(13) . ?
Ba1 P5 3.3367(12) 2 ?
Ba1 P7 3.4030(11) 2 ?
Ba1 P6 3.4190(12) 2 ?
Ba1 P18 3.5097(11) . ?
Ba1 Si26 3.7149(12) 8_456 ?
Ba1 P32 3.7435(11) 7_556 ?
Ba1 Na6 3.781(6) . ?
Ba1 Na2 4.233(3) . ?
Ba2 P28 3.3255(9) . ?
Ba2 P37 3.4105(10) . ?
Ba2 P41 3.4525(10) 2_655 ?
Ba2 P40 3.4557(10) . ?
Ba2 P40 3.4672(10) 2_655 ?
Ba2 P38 3.5049(12) . ?
Ba2 P26 3.5224(10) . ?
Ba2 P31 3.5639(10) . ?
Ba2 P39 3.6035(11) . ?
Ba2 P37 3.6230(10) 2_655 ?
Ba2 Na14 3.792(3) 2_655 ?
Ba2 Ba2 4.6383(5) 2_655 ?
Ba3 P2 3.1927(12) 3_545 ?
Ba3 P3 3.3247(11) 4_545 ?
Ba3 P1 3.3394(12) 4_545 ?
Ba3 P4 3.3551(10) 7 ?
Ba3 Na7 3.485(4) 3_545 ?
Ba3 P38 3.4937(11) 2_655 ?
Ba3 P27 3.5256(10) . ?
Ba3 P2 3.5583(14) 7 ?
Ba3 P40 3.5769(10) . ?
Ba3 P29 3.5948(10) 6 ?
Ba3 Na10 4.106(4) 7 ?
Ba3 Na14 4.332(2) . ?
Na1 P16 2.971(3) . ?
Na1 P34 2.986(3) 8_456 ?
Na1 P10 3.103(3) 2 ?
Na1 Si7 3.140(3) . ?
Na1 Si4 3.145(3) 2 ?
Na1 P17 3.164(4) . ?
Na1 P11 3.203(4) . ?
Na1 P8 3.221(5) 2 ?
Na1 Na6 3.567(9) . ?
Na1 Na2 3.715(4) . ?
Na1 Na17 3.761(6) 8_456 ?
Na2 P15 2.969(3) . ?
Na2 P10 2.992(2) 2 ?
Na2 P18 3.066(3) . ?
Na2 Si12 3.137(2) . ?
Na2 P7 3.150(3) 2 ?
Na2 P17 3.151(3) . ?
Na2 P13 3.184(3) 2 ?
Na2 Si8 3.331(2) 2 ?
Na2 Na19 3.718(4) . ?
Na3 P1 2.907(5) . ?
Na3 P6 3.032(5) 2 ?
Na3 P42 3.032(10) . ?
Na3 P18 3.064(5) . ?
Na3 Na19 4.102(7) . ?
Na3 Na4 4.124(13) 2 ?
Na3 Na11 4.202(7) . ?
Na4 Na5 1.009(11) . ?
Na4 P6 2.837(7) . ?
Na4 P3 2.936(8) . ?
Na4 Na4 3.20(2) 2 ?
Na4 P14 3.212(11) . ?
Na4 P3 3.241(12) 2 ?
Na4 Na7 3.597(11) . ?
Na4 Na5 3.735(12) 2 ?
Na4 Na9 4.017(14) . ?
Na4 Na8 4.212(12) . ?
Na5 Na7 2.706(11) . ?
Na5 P6 2.802(6) . ?
Na5 P3 2.912(6) 2 ?
Na5 P38 3.035(9) 4 ?
Na5 P3 3.093(8) . ?
Na5 Si25 3.370(6) 4 ?
Na5 P21 3.395(7) . ?
Na5 Na8 3.916(7) . ?
Na5 Na5 4.144(16) 2 ?
Na6 P42 2.771(7) . ?
Na6 P17 2.908(5) . ?
Na6 P16 3.147(6) . ?
Na6 P39 3.257(6) 7_556 ?
Na6 Na16 3.468(6) 8_456 ?
Na6 Na15 3.662(6) 7_556 ?
Na6 Na9 3.935(7) 7_556 ?
Na6 Na11 3.997(8) 7_556 ?
Na7 P4 2.734(4) . ?
Na7 P38 2.954(3) 4 ?
Na7 P6 2.994(4) . ?
Na7 P20 3.048(4) . ?
Na7 P2 3.239(4) . ?
Na7 Si1 3.354(3) . ?
Na7 P1 3.379(4) 2 ?
Na7 Na8 3.455(4) . ?
Na8 P22 2.809(2) . ?
Na8 P21 2.946(2) . ?
Na8 P24 3.028(2) . ?
Na8 P20 3.057(2) . ?
Na8 P35 3.121(2) . ?
Na8 P6 3.216(3) . ?
Na8 Si14 3.438(2) . ?
Na8 Si1 3.502(2) . ?
Na8 Na9 3.727(5) . ?
Na8 Na15 3.872(4) . ?
Na9 P14 2.929(3) . ?
Na9 P19 2.940(3) . ?
Na9 P24 3.000(3) . ?
Na9 P16 3.016(3) 7_556 ?
Na9 P21 3.313(4) . ?
Na9 P30 3.329(4) . ?
Na9 Si7 3.474(3) 7_556 ?
Na9 Na11 3.515(11) . ?
Na9 Na15 4.046(4) . ?
Na10 P22 2.890(3) . ?
Na10 P29 3.148(3) 4 ?
Na10 P33 3.165(4) . ?
Na10 Na13 3.195(5) . ?
Na10 P27 3.249(3) 7 ?
Na10 P34 3.260(4) . ?
Na10 Na12 4.183(4) . ?
Na11 P32 2.978(5) 7_556 ?
Na11 P17 2.989(4) 7_556 ?
Na11 P18 2.992(4) . ?
Na11 P30 3.070(5) . ?
Na11 Na11 3.124(19) 7_556 ?
Na11 P32 3.380(8) . ?
Na11 Si12 3.384(5) 7_556 ?
Na11 Si10 3.503(6) . ?
Na12 P22 2.811(2) . ?
Na12 P23 2.927(2) . ?
Na12 P23 2.952(2) 7 ?
Na12 P25 3.026(2) 7 ?
Na12 P8 3.029(3) 7 ?
Na12 Si14 3.334(2) . ?
Na12 Si4 3.510(2) 7 ?
Na12 Na14 3.616(4) 7 ?
Na12 Na12 3.658(4) 7 ?
Na12 Na16 3.904(4) . ?
Na12 Na13 3.967(6) . ?
Na13 P36 2.826(4) . ?
Na13 P22 2.988(4) . ?
Na13 P33 2.995(4) . ?
Na13 P34 3.078(5) . ?
Na13 Na17 3.412(7) . ?
Na14 P4 2.828(2) 7 ?
Na14 P5 2.931(2) 7 ?
Na14 P37 2.945(2) . ?
Na14 P25 3.050(3) . ?
Na14 P40 3.324(2) . ?
Na14 Si1 3.416(2) 7 ?
Na14 P41 3.444(3) . ?
Na14 Na16 3.518(3) . ?
Na15 P36 2.926(3) . ?
Na15 P35 3.083(3) . ?
Na15 P39 3.088(3) . ?
Na15 P16 3.177(3) 7_556 ?
Na15 P24 3.262(3) . ?
Na15 Si24 3.369(2) . ?
Na16 P5 2.937(2) 7 ?
Na16 P36 2.947(2) . ?
Na16 P39 3.006(3) 2_655 ?
Na16 P8 3.026(2) 7 ?
Na16 P37 3.062(2) . ?
Na16 Si24 3.328(2) . ?
Na17 P9 2.821(5) 3 ?
Na17 P33 2.906(4) . ?
Na17 P34 2.958(5) . ?
Na17 Si23 3.331(5) 2_655 ?
Na17 P35 3.346(6) 2_655 ?
Na17 Na18 3.715(5) 3 ?
Na18 P12 3.007(4) . ?
Na18 P12 3.007(4) 2 ?
Na18 P33 3.0645(17) 3_445 ?
Na18 P33 3.0645(17) 4_545 ?
Na18 Si22 3.1744(13) 3_445 ?
Na18 Si22 3.1744(13) 4_545 ?
Na18 P35 3.366(4) 3_445 ?
Na18 P35 3.366(4) 4_545 ?
Na19 P14 2.878(2) 2 ?
Na19 P14 2.878(2) . ?
Na19 Si10 3.2275(11) . ?
Na19 Si10 3.2275(11) 2 ?
Na19 P13 3.229(3) . ?
Na19 P13 3.230(3) 2 ?
Na19 P18 3.3432(11) 2 ?
Na19 P18 3.3432(11) . ?
Si1 P6 2.2410(14) . ?
Si1 P4 2.2431(14) . ?
Si1 P5 2.2461(14) . ?
Si1 P22 2.2572(14) . ?
Si2 P5 2.2062(14) . ?
Si2 P8 2.2100(14) . ?
Si2 P7 2.2647(14) . ?
Si2 P23 2.2681(15) . ?
Si3 P6 2.1937(13) . ?
Si3 P14 2.2126(13) . ?
Si3 P24 2.2578(14) . ?
Si3 P7 2.2705(13) . ?
Si4 P8 2.1947(14) . ?
Si4 P34 2.2074(13) 7 ?
Si4 P25 2.2605(14) . ?
Si4 P10 2.2849(13) . ?
Si5 P34 2.2024(13) 7 ?
Si5 P27 2.2575(14) . ?
Si5 P11 2.2713(13) 6 ?
Si5 P9 2.2738(13) . ?
Si6 P26 2.2234(14) . ?
Si6 P10 2.2331(13) . ?
Si6 P9 2.2522(13) . ?
Si6 P12 2.2595(13) . ?
Si7 P17 2.2159(14) . ?
Si7 P16 2.2327(13) . ?
Si7 P19 2.2615(14) 7_556 ?
Si7 P11 2.2914(13) . ?
Si8 P7 2.2294(13) . ?
Si8 P28 2.2308(14) . ?
Si8 P13 2.2505(13) . ?
Si8 P10 2.2643(13) . ?
Si9 P33 2.2232(14) 4_545 ?
Si9 P29 2.2518(15) . ?
Si9 P15 2.2604(14) . ?
Si9 P11 2.2879(13) . ?
Si10 P14 2.2120(14) . ?
Si10 P18 2.2142(13) . ?
Si10 P30 2.2687(14) . ?
Si10 P13 2.2919(13) . ?
Si11 P13 2.2521(13) . ?
Si11 P15 2.2537(13) . ?
Si11 P31 2.2548(14) . ?
Si11 P12 2.2597(13) . ?
Si12 P17 2.2111(13) . ?
Si12 P18 2.2190(14) . ?
Si12 P32 2.2735(14) . ?
Si12 P15 2.2795(14) . ?
Si13 P3 2.1858(14) . ?
Si13 P19 2.2465(13) . ?
Si13 P21 2.2604(13) . ?
Si13 P27 2.2761(13) 4 ?
Si14 P36 2.2112(14) . ?
Si14 P22 2.2243(13) . ?
Si14 P23 2.2802(13) . ?
Si14 P24 2.2843(13) . ?
Si15 P37 2.1913(14) . ?
Si15 P28 2.2454(13) . ?
Si15 P23 2.2519(13) . ?
Si15 P25 2.2708(13) . ?
Si16 P40 2.2016(14) . ?
Si16 P26 2.2434(13) . ?
Si16 P27 2.2489(13) . ?
Si16 P25 2.2630(13) . ?
Si17 P38 2.1797(14) . ?
Si17 P26 2.2389(13) . ?
Si17 P20 2.2524(13) 4_545 ?
Si17 P21 2.2718(13) 4_545 ?
Si18 P39 2.1785(14) . ?
Si18 P28 2.2564(13) . ?
Si18 P24 2.2581(13) . ?
Si18 P30 2.2732(13) . ?
Si19 P2 2.1884(15) 4_545 ?
Si19 P29 2.2467(13) . ?
Si19 P31 2.2584(13) . ?
Si19 P20 2.2741(13) 4_545 ?
Si20 P1 2.2112(15) 7_556 ?
Si20 P19 2.2673(13) 7_556 ?
Si20 P32 2.2684(14) . ?
Si20 P29 2.2790(14) . ?
Si21 P41 2.2344(14) 2_655 ?
Si21 P31 2.2488(13) . ?
Si21 P32 2.2660(13) . ?
Si21 P30 2.2941(13) . ?
Si22 P33 2.2197(13) . ?
Si22 P35 2.2300(13) . ?
Si22 P20 2.2489(14) . ?
Si22 P12 2.2704(13) 4 ?
Si23 P16 2.2180(13) 7_556 ?
Si23 P35 2.2247(13) . ?
Si23 P9 2.2612(13) 4 ?
Si23 P21 2.2614(14) . ?
Si24 P39 2.2405(13) . ?
Si24 P36 2.2475(13) . ?
Si24 P37 2.2603(13) . ?
Si24 Si24 2.330(2) 2_655 ?
Si25 P38 2.1882(14) . ?
Si25 P3 2.1986(14) 4_545 ?
Si25 P40 2.2182(13) . ?
Si25 Si25 2.263(2) 2_655 ?
Si26 P2 2.2215(15) 3_545 ?
Si26 P4 2.2675(15) 7 ?
Si26 P1 2.2727(16) 8 ?
Si26 P41 2.2768(16) . ?
P5 P42 2.238(3) 2 ?
P41 P42 2.171(3) 8 ?
